data_7039999
loop_
_publ_author_name
'Holmes, Jordan'
'Pask, Christopher M.'
'Willans, Charlotte E.'

_publ_section_title
;
 Chelating N-heterocyclic carbene-carboranes offer flexible ligand
 coordination to Ir(III), Rh(III) and Ru(II): effect of ligand
 cyclometallation in catalytic transfer hydrogenation.
;
_journal_issue 40
_journal_name_full 'Dalton transactions (Cambridge, England : 2003)'
_journal_page_first 15818
_journal_page_last 15827
_journal_paper_doi 10.1039/c6dt02079h
_journal_volume 45
_journal_year 2016
_chemical_formula_moiety 'C18 H35 B10 Cl2 Ir N2, 0.5(C6 H14)'
_chemical_formula_sum 'C21 H42 B10 Cl2 Ir N2'
_chemical_formula_weight 693.76
_space_group_crystal_system hexagonal
_space_group_IT_number 169
_space_group_name_Hall 'P 61'
_space_group_name_H-M_alt 'P 61'
_symmetry_space_group_name_Hall 'P 61'
_symmetry_space_group_name_H-M 'P 61'
_atom_sites_solution_hydrogens geom
_atom_sites_solution_primary direct
_audit_creation_date 2016-07-05
_audit_creation_method
;
Olex2 1.2
(compiled 2016.02.19 svn.r3266 for OlexSys, GUI svn.r5155)
;
_audit_update_record
;
2016-07-06 deposited with the CCDC.
2016-07-11 downloaded from the CCDC.
;
_cell_angle_alpha 90
_cell_angle_beta 90
_cell_angle_gamma 120
_cell_formula_units_Z 18
_cell_length_a 35.0294(11)
_cell_length_b 35.0294(11)
_cell_length_c 13.0675(4)
_cell_measurement_reflns_used 10199
_cell_measurement_temperature 293(2)
_cell_measurement_theta_max 53.7470
_cell_measurement_theta_min 3.8620
_cell_volume 13886.4(7)
_computing_cell_refinement
;
CrysAlisPro, Agilent Technologies,
Version 1.171.37.35 (release 13-08-2014 CrysAlis171 .NET)
(compiled Aug 13 2014,18:06:01)
;
_computing_data_collection
;
CrysAlisPro, Agilent Technologies,
Version 1.171.37.35 (release 13-08-2014 CrysAlis171 .NET)
(compiled Aug 13 2014,18:06:01)
;
_computing_data_reduction
;
CrysAlisPro, Agilent Technologies,
Version 1.171.37.35 (release 13-08-2014 CrysAlis171 .NET)
(compiled Aug 13 2014,18:06:01)
;
_computing_molecular_graphics 'Olex2 (Dolomanov et al., 2009)'
_computing_publication_material 'Olex2 (Dolomanov et al., 2009)'
_computing_structure_refinement 'ShelXL (Sheldrick, 2015)'
_computing_structure_solution 'ShelXT (Sheldrick, 2015)'
_diffrn_ambient_temperature 293(2)
_diffrn_detector 'CCD plate'
_diffrn_detector_area_resol_mean 5.3095
_diffrn_detector_type Atlas
_diffrn_measured_fraction_theta_full 0.976
_diffrn_measured_fraction_theta_max 0.976
_diffrn_measurement_details
;
  1 omega    7.00   41.00   1.0000  190.8250
omega____ theta____ kappa____ phi______ frames
    -       66.5980  -37.0000  120.0000 34

  2 omega   52.00   79.00   1.0000  190.8250
omega____ theta____ kappa____ phi______ frames
    -       66.5980  -65.0000  159.9207 27

  3 omega   71.00   96.00   1.0000  190.8250
omega____ theta____ kappa____ phi______ frames
    -       66.5980  -65.0000  139.4827 25

  4 omega   61.00   87.00   1.0000  190.8250
omega____ theta____ kappa____ phi______ frames
    -       66.5980  -65.0000  108.9109 26

  5 omega   38.00   94.00   1.0000  190.8250
omega____ theta____ kappa____ phi______ frames
    -       66.5980  -65.0000   77.4523 56

  6 omega   46.00  140.00   1.0000  190.8250
omega____ theta____ kappa____ phi______ frames
    -       66.5980   37.0000 -120.0000 94

  7 omega  -20.00   52.00   1.0000   47.7050
omega____ theta____ kappa____ phi______ frames
    -        0.0000   37.0000 -180.0000 72
;
_diffrn_measurement_device 'four-circle diffractometer'
_diffrn_measurement_device_type 'SuperNova, Dual, Cu at zero, Atlas'
_diffrn_measurement_method '\w scans'
_diffrn_orient_matrix_UB_11 0.0506105000
_diffrn_orient_matrix_UB_12 0.0234191000
_diffrn_orient_matrix_UB_13 0.0083613000
_diffrn_orient_matrix_UB_21 -0.0021188000
_diffrn_orient_matrix_UB_22 -0.0449930000
_diffrn_orient_matrix_UB_23 -0.0017415000
_diffrn_orient_matrix_UB_31 0.0036723000
_diffrn_orient_matrix_UB_32 0.0023484000
_diffrn_orient_matrix_UB_33 -0.1175809000
_diffrn_radiation_monochromator mirror
_diffrn_radiation_probe x-ray
_diffrn_radiation_type CuK\a
_diffrn_radiation_wavelength 1.54184
_diffrn_reflns_av_R_equivalents 0.0622
_diffrn_reflns_av_unetI/netI 0.0756
_diffrn_reflns_Laue_measured_fraction_full 0.976
_diffrn_reflns_Laue_measured_fraction_max 0.976
_diffrn_reflns_limit_h_max 36
_diffrn_reflns_limit_h_min -31
_diffrn_reflns_limit_k_max 24
_diffrn_reflns_limit_k_min -36
_diffrn_reflns_limit_l_max 10
_diffrn_reflns_limit_l_min -12
_diffrn_reflns_number 25900
_diffrn_reflns_point_group_measured_fraction_full 0.876
_diffrn_reflns_point_group_measured_fraction_max 0.876
_diffrn_reflns_theta_full 54.165
_diffrn_reflns_theta_max 54.165
_diffrn_reflns_theta_min 2.913
_diffrn_source 'sealed X-ray tube'
_diffrn_source_type 'SuperNova (Cu) X-ray Source'
_exptl_absorpt_coefficient_mu 10.053
_exptl_absorpt_correction_T_max 0.873
_exptl_absorpt_correction_T_min 0.579
_exptl_absorpt_correction_type gaussian
_exptl_absorpt_process_details
;
CrysAlisPro, Agilent Technologies,
Version 1.171.37.35 (release 13-08-2014 CrysAlis171 .NET)
(compiled Aug 13 2014,18:06:01)
Numerical absorption correction based on gaussian integration over
            a multifaceted crystal model
Empirical absorption correction using spherical harmonics,
 implemented in SCALE3 ABSPACK scaling algorithm.
;
_exptl_crystal_colour orange
_exptl_crystal_colour_primary orange
_exptl_crystal_density_diffrn 1.493
_exptl_crystal_description needle
_exptl_crystal_F_000 6174
_exptl_crystal_size_max 0.24
_exptl_crystal_size_mid 0.03
_exptl_crystal_size_min 0.02
_refine_diff_density_max 1.102
_refine_diff_density_min -0.950
_refine_diff_density_rms 0.147
_refine_ls_abs_structure_details
;
 Flack x determined using 2787 quotients [(I+)-(I-)]/[(I+)+(I-)]
 (Parsons, Flack and Wagner, Acta Cryst. B69 (2013) 249-259).
;
_refine_ls_abs_structure_Flack -0.021(13)
_refine_ls_extinction_method none
_refine_ls_goodness_of_fit_ref 1.070
_refine_ls_hydrogen_treatment constr
_refine_ls_matrix_type full
_refine_ls_number_parameters 910
_refine_ls_number_reflns 9884
_refine_ls_number_restraints 1288
_refine_ls_restrained_S_all 1.017
_refine_ls_R_factor_all 0.0753
_refine_ls_R_factor_gt 0.0666
_refine_ls_shift/su_max 0.044
_refine_ls_shift/su_mean 0.000
_refine_ls_structure_factor_coef Fsqd
_refine_ls_weighting_details 'w=1/[\s^2^(Fo^2^)+(0.0552P)^2^+153.9057P] where P=(Fo^2^+2Fc^2^)/3'
_refine_ls_weighting_scheme calc
_refine_ls_wR_factor_gt 0.1493
_refine_ls_wR_factor_ref 0.1544
_reflns_Friedel_coverage 0.703
_reflns_Friedel_fraction_full 0.765
_reflns_Friedel_fraction_max 0.765
_reflns_number_gt 8723
_reflns_number_total 9884
_reflns_threshold_expression 'I > 2\s(I)'
_cod_data_source_file c6dt02079h2.cif
_cod_data_source_block 2b_sq
_cod_depositor_comments 'Adding full bibliography for 7039998--7040005.cif.'
_cod_original_cell_volume 13886.3(9)
_cod_database_code 7039999
_chemical_oxdiff_formula 'C324 H630 B180 Cl36 Ir18 N36'
_shelx_space_group_comment
;
The symmetry employed for this shelxl refinement is uniquely defined
by the following loop, which should always be used as a source of
symmetry information in preference to the above space-group names.
They are only intended as comments.
;
_reflns_odcompleteness_completeness 96.03
_reflns_odcompleteness_iscentric 1
_reflns_odcompleteness_theta 54.51
_olex2_refinement_description
;
1. Fixed Uiso
 At 1.2 times of:
  All B(H) groups, All C(H) groups, All C(H,H) groups
 At 1.5 times of:
  All C(H,H,H) groups
2. Rigid body (RIGU) restrains
 All non-hydrogen atoms
 with sigma for 1-2 distances of 0.004 and sigma for 1-3 distances of 0.004
3.a Secondary CH2 refined with riding coordinates:
 C3(H3A,H3B), C4(H4A,H4B), C3B(H3BA,H3BB), C4B(H4BA,H4BB), C3C(H3CA,H3CB),
 C4C(H4CA,H4CB)
3.b Aromatic/amide H refined with riding coordinates:
 C5(H5), C6(H6), C5B(H5B), C6B(H6B), C5C(H5C), C6C(H6C)
3.c Idealised Me refined as rotating group:
 C8(H8A,H8B,H8C), C14(H14A,H14B,H14C), C15(H15A,H15B,H15C), C16(H16A,H16B,
 H16C), C17(H17A,H17B,H17C), C18(H18A,H18B,H18C), C8B(H8BA,H8BB,H8BC),
 C14B(H14D,H14E,H14F), C15B(H15D,H15E,H15F), C16B(H16D,H16E,H16F), C17B(H17D,
 H17E,H17F), C18B(H18D,H18E,H18F), C8C(H8CA,H8CB,H8CC), C14C(H14G,H14H,H14I),
 C15C(H15G,H15H,H15I), C16C(H16G,H16H,H16I), C17C(H17G,H17H,H17I), C18C(H18G,
 H18H,H18I)
3.d Boron cage BH refined with riding coordinates:
 C1(H1), B3(H3), B4(H4), B5(H5A), B6(H6A), B7(H7), B8(H8), B9(H9), B10(H10),
 B11(H11), B12(H12), C1B(H1B), B3B(H3BC), B4B(H4BC), B5B(H5BA), B6B(H6BA),
 B7B(H7B), B8B(H8BD), B9B(H9B), B10B(H10B), B11B(H11B), B12B(H12B), C1C(H1C),
 B3C(H3C), B4C(H4C), B5C(H5CA), B6C(H6CA), B7C(H7C), B8C(H8CD), B9C(H9C),
 B10C(H10C), B11C(H11C), B12C(H12C)
;
_shelx_shelxl_version_number 2014/7
_olex2_submission_special_instructions 'No special instructions were received'

loop_
_space_group_symop_operation_xyz
'x, y, z'
'-y, x-y, z+1/3'
'-x+y, -x, z+2/3'
'-x, -y, z+1/2'
'y, -x+y, z+5/6'
'x-y, x, z+1/6'

loop_
_atom_site_label
_atom_site_type_symbol
_atom_site_fract_x
_atom_site_fract_y
_atom_site_fract_z
_atom_site_U_iso_or_equiv
_atom_site_adp_type
_atom_site_occupancy
_atom_site_site_symmetry_order
_atom_site_calc_flag
_atom_site_refinement_flags_posn
_atom_site_refinement_flags_adp
Ir1 Ir 0.20411(4) 0.25343(4) 0.62048(11) 0.0644(4) Uani 1 1 d . U
Cl1 Cl 0.1329(2) 0.2409(3) 0.5561(6) 0.069(2) Uani 1 1 d . U
N1 N 0.1761(8) 0.2962(9) 0.788(2) 0.072(5) Uani 1 1 d . U
C1 C 0.3843(8) 0.4145(9) 0.658(2) 0.052(5) Uani 1 1 d . U
H1 H 0.3772 0.3880 0.7128 0.062 Uiso 1 1 calc R .
Cl2 Cl 0.23993(17) 0.31049(18) 0.4844(4) 0.0321(13) Uani 1 1 d . U
N2 N 0.2419(7) 0.3381(8) 0.7496(18) 0.063(5) Uani 1 1 d . U
C2 C 0.3456(8) 0.4256(9) 0.611(2) 0.045(4) Uani 1 1 d . U
C3 C 0.2982(8) 0.4009(9) 0.659(2) 0.048(6) Uani 1 1 d . U
H3A H 0.2957 0.4204 0.7077 0.058 Uiso 1 1 calc R .
H3B H 0.2768 0.3948 0.6049 0.058 Uiso 1 1 calc R .
B3 B 0.3846(9) 0.4624(10) 0.687(3) 0.045(5) Uani 1 1 d . U
H3 H 0.3778 0.4679 0.7666 0.055 Uiso 1 1 calc R .
C4 C 0.2870(8) 0.3593(9) 0.710(2) 0.056(7) Uani 1 1 d . U
H4A H 0.2899 0.3397 0.6624 0.067 Uiso 1 1 calc R .
H4B H 0.3074 0.3651 0.7663 0.067 Uiso 1 1 calc R .
B4 B 0.4340(11) 0.4653(11) 0.663(3) 0.054(5) Uani 1 1 d . U
H4 H 0.4587 0.4715 0.7222 0.064 Uiso 1 1 calc R .
C5 C 0.2322(10) 0.3574(12) 0.832(3) 0.080(9) Uani 1 1 d . U
H5 H 0.2520 0.3839 0.8629 0.096 Uiso 1 1 calc R .
B5 B 0.4248(10) 0.4309(11) 0.558(2) 0.049(5) Uani 1 1 d . U
H5A H 0.4450 0.4153 0.5458 0.059 Uiso 1 1 calc R .
C6 C 0.1903(10) 0.3320(12) 0.858(3) 0.081(8) Uani 1 1 d . U
H6 H 0.1743 0.3364 0.9092 0.097 Uiso 1 1 calc R .
B6 B 0.3652(10) 0.4013(12) 0.529(2) 0.048(5) Uani 1 1 d . U
H6A H 0.3467 0.3672 0.5010 0.057 Uiso 1 1 calc R .
C7 C 0.2083(10) 0.2987(10) 0.717(2) 0.064(5) Uani 1 1 d . U
B7 B 0.3650(11) 0.4805(11) 0.595(3) 0.052(5) Uani 1 1 d . U
H7 H 0.3455 0.4965 0.6113 0.063 Uiso 1 1 calc R .
C8 C 0.1285(10) 0.2565(12) 0.801(2) 0.102(11) Uani 1 1 d . U
H8A H 0.1080 0.2631 0.7675 0.153 Uiso 1 1 calc GR .
H8B H 0.1213 0.2514 0.8725 0.153 Uiso 1 1 calc GR .
H8C H 0.1267 0.2307 0.7709 0.153 Uiso 1 1 calc GR .
B8 B 0.4224(10) 0.5061(12) 0.614(3) 0.054(5) Uani 1 1 d . U
H8 H 0.4412 0.5406 0.6396 0.065 Uiso 1 1 calc R .
C9 C 0.2288(11) 0.2290(11) 0.712(3) 0.083(6) Uani 1 1 d . U
B9 B 0.4476(11) 0.4862(12) 0.537(3) 0.055(5) Uani 1 1 d . U
H9 H 0.4822 0.5063 0.5136 0.066 Uiso 1 1 calc R .
C10 C 0.1882(11) 0.1970(11) 0.691(3) 0.089(6) Uani 1 1 d . U
B10 B 0.4053(10) 0.4477(11) 0.454(3) 0.052(5) Uani 1 1 d . U
H10 H 0.4119 0.4430 0.3741 0.063 Uiso 1 1 calc R .
C11 C 0.1861(10) 0.1852(10) 0.593(3) 0.081(6) Uani 1 1 d . U
B11 B 0.3544(10) 0.4435(11) 0.492(2) 0.050(5) Uani 1 1 d . U
H11 H 0.3277 0.4359 0.4375 0.060 Uiso 1 1 calc R .
C12 C 0.2279(11) 0.2125(11) 0.554(3) 0.079(6) Uani 1 1 d . U
B12 B 0.4053(11) 0.4971(12) 0.492(3) 0.054(5) Uani 1 1 d . U
H12 H 0.4118 0.5239 0.4386 0.065 Uiso 1 1 calc R .
C13 C 0.2540(10) 0.2360(10) 0.635(3) 0.074(6) Uani 1 1 d . U
C14 C 0.2424(13) 0.2391(13) 0.834(3) 0.118(12) Uani 1 1 d . U
H14A H 0.2580 0.2703 0.8449 0.176 Uiso 1 1 calc GR .
H14B H 0.2610 0.2272 0.8518 0.176 Uiso 1 1 calc GR .
H14C H 0.2163 0.2256 0.8748 0.176 Uiso 1 1 calc GR .
C15 C 0.1433(11) 0.1596(13) 0.764(3) 0.120(13) Uani 1 1 d . U
H15A H 0.1399 0.1745 0.8222 0.180 Uiso 1 1 calc GR .
H15B H 0.1482 0.1364 0.7873 0.180 Uiso 1 1 calc GR .
H15C H 0.1171 0.1474 0.7232 0.180 Uiso 1 1 calc GR .
C16 C 0.1476(12) 0.1502(12) 0.518(3) 0.120(12) Uani 1 1 d . U
H16A H 0.1214 0.1520 0.5273 0.181 Uiso 1 1 calc GR .
H16B H 0.1415 0.1209 0.5333 0.181 Uiso 1 1 calc GR .
H16C H 0.1572 0.1571 0.4479 0.181 Uiso 1 1 calc GR .
C17 C 0.2479(12) 0.2163(12) 0.444(3) 0.100(9) Uani 1 1 d . U
H17A H 0.2256 0.2095 0.3937 0.149 Uiso 1 1 calc GR .
H17B H 0.2587 0.1960 0.4385 0.149 Uiso 1 1 calc GR .
H17C H 0.2718 0.2458 0.4340 0.149 Uiso 1 1 calc GR .
C18 C 0.3056(9) 0.2688(9) 0.638(3) 0.072(8) Uani 1 1 d . U
H18A H 0.3126 0.2886 0.6950 0.108 Uiso 1 1 calc GR .
H18B H 0.3150 0.2853 0.5758 0.108 Uiso 1 1 calc GR .
H18C H 0.3205 0.2522 0.6464 0.108 Uiso 1 1 calc GR .
Ir1B Ir 0.48962(4) 0.13549(4) 0.84500(9) 0.0494(3) Uani 1 1 d . U
Cl1B Cl 0.4271(2) 0.06734(19) 0.7789(5) 0.0490(16) Uani 1 1 d . U
N1B N 0.4208(7) 0.1183(7) 1.0109(16) 0.049(5) Uani 1 1 d . U
C1B C 0.4552(10) 0.2670(11) 0.637(2) 0.069(5) Uani 1 1 d . U
H1B H 0.4412 0.2348 0.5982 0.083 Uiso 1 1 calc R .
Cl2B Cl 0.4777(2) 0.17071(19) 0.6947(5) 0.0487(16) Uani 1 1 d . U
N2B N 0.4499(7) 0.1846(7) 0.9546(18) 0.052(5) Uani 1 1 d . U
C2B C 0.4609(9) 0.2730(9) 0.763(2) 0.049(5) Uani 1 1 d . U
C3B C 0.4436(8) 0.2317(8) 0.8293(17) 0.039(5) Uani 1 1 d . U
H3BA H 0.4196 0.2298 0.8702 0.047 Uiso 1 1 calc R .
H3BB H 0.4310 0.2064 0.7838 0.047 Uiso 1 1 calc R .
B3B B 0.5079(11) 0.2913(11) 0.692(2) 0.054(5) Uani 1 1 d . U
H3BC H 0.5282 0.2754 0.6895 0.065 Uiso 1 1 calc R .
C4B C 0.4746(9) 0.2267(8) 0.901(2) 0.049(6) Uani 1 1 d . U
H4BA H 0.4987 0.2274 0.8626 0.058 Uiso 1 1 calc R .
H4BB H 0.4870 0.2507 0.9500 0.058 Uiso 1 1 calc R .
B4B B 0.5004(12) 0.3155(12) 0.582(3) 0.065(6) Uani 1 1 d . U
H4BC H 0.5154 0.3160 0.5075 0.079 Uiso 1 1 calc R .
C5B C 0.4227(10) 0.1811(10) 1.036(2) 0.058(7) Uani 1 1 d . U
H5B H 0.4192 0.2039 1.0615 0.069 Uiso 1 1 calc R .
B5B B 0.4437(12) 0.3094(13) 0.592(3) 0.067(6) Uani 1 1 d . U
H5BA H 0.4233 0.3065 0.5251 0.080 Uiso 1 1 calc R .
C6B C 0.4020(10) 0.1393(9) 1.071(2) 0.055(6) Uani 1 1 d . U
H6B H 0.3808 0.1270 1.1224 0.066 Uiso 1 1 calc R .
B6B B 0.4232(13) 0.2807(12) 0.703(3) 0.062(5) Uani 1 1 d . U
H6BA H 0.3875 0.2574 0.7059 0.074 Uiso 1 1 calc R .
C7B C 0.4511(9) 0.1464(8) 0.9297(19) 0.047(5) Uani 1 1 d . U
B7B B 0.5073(11) 0.3189(10) 0.799(2) 0.051(5) Uani 1 1 d . U
H7B H 0.5272 0.3210 0.8660 0.061 Uiso 1 1 calc R .
C8B C 0.4066(10) 0.0724(8) 1.024(2) 0.058(7) Uani 1 1 d . U
H8BA H 0.3750 0.0555 1.0215 0.087 Uiso 1 1 calc GR .
H8BB H 0.4165 0.0682 1.0897 0.087 Uiso 1 1 calc GR .
H8BC H 0.4188 0.0630 0.9711 0.087 Uiso 1 1 calc GR .
B8B B 0.5315(13) 0.3475(12) 0.687(3) 0.062(6) Uani 1 1 d . U
H8BD H 0.5673 0.3693 0.6799 0.074 Uiso 1 1 calc R .
C9B C 0.5361(9) 0.1521(8) 0.957(2) 0.053(5) Uani 1 1 d . U
B9B B 0.4928(12) 0.3611(13) 0.630(3) 0.068(6) Uani 1 1 d . U
H9B H 0.5035 0.3913 0.5848 0.082 Uiso 1 1 calc R .
C10B C 0.5222(9) 0.1092(8) 0.9222(19) 0.045(5) Uani 1 1 d . U
B10B B 0.4460(12) 0.3387(12) 0.710(3) 0.065(6) Uani 1 1 d . U
H10B H 0.4254 0.3541 0.7196 0.078 Uiso 1 1 calc R .
C11B C 0.5370(9) 0.1136(8) 0.8197(19) 0.048(5) Uani 1 1 d . U
B11B B 0.4568(10) 0.3152(10) 0.804(3) 0.050(5) Uani 1 1 d . U
H11B H 0.4429 0.3151 0.8798 0.060 Uiso 1 1 calc R .
C12B C 0.5559(9) 0.1573(9) 0.799(2) 0.056(5) Uani 1 1 d . U
B12B B 0.4966(12) 0.3619(13) 0.763(3) 0.066(6) Uani 1 1 d . U
H12B H 0.5097 0.3929 0.8064 0.079 Uiso 1 1 calc R .
C13B C 0.5551(9) 0.1815(9) 0.873(2) 0.052(5) Uani 1 1 d . U
C14B C 0.5329(11) 0.1641(10) 1.075(2) 0.062(8) Uani 1 1 d . U
H14D H 0.5290 0.1893 1.0772 0.093 Uiso 1 1 calc GR .
H14E H 0.5596 0.1706 1.1097 0.093 Uiso 1 1 calc GR .
H14F H 0.5083 0.1395 1.1069 0.093 Uiso 1 1 calc GR .
C15B C 0.5061(10) 0.0675(8) 0.989(2) 0.058(7) Uani 1 1 d . U
H15D H 0.4976 0.0725 1.0551 0.086 Uiso 1 1 calc GR .
H15E H 0.5295 0.0609 0.9965 0.086 Uiso 1 1 calc GR .
H15F H 0.4813 0.0431 0.9566 0.086 Uiso 1 1 calc GR .
C16B C 0.5309(9) 0.0736(8) 0.7565(18) 0.051(7) Uani 1 1 d . U
H16D H 0.5000 0.0528 0.7494 0.076 Uiso 1 1 calc GR .
H16E H 0.5451 0.0599 0.7908 0.076 Uiso 1 1 calc GR .
H16F H 0.5438 0.0834 0.6899 0.076 Uiso 1 1 calc GR .
C17B C 0.5801(11) 0.1771(10) 0.693(2) 0.076(9) Uani 1 1 d . U
H17D H 0.5690 0.1543 0.6422 0.115 Uiso 1 1 calc GR .
H17E H 0.6112 0.1887 0.7013 0.115 Uiso 1 1 calc GR .
H17F H 0.5748 0.2002 0.6718 0.115 Uiso 1 1 calc GR .
C18B C 0.5802(10) 0.2323(8) 0.878(3) 0.070(8) Uani 1 1 d . U
H18D H 0.5788 0.2439 0.8127 0.105 Uiso 1 1 calc GR .
H18E H 0.6105 0.2427 0.8956 0.105 Uiso 1 1 calc GR .
H18F H 0.5671 0.2418 0.9292 0.105 Uiso 1 1 calc GR .
Ir1C Ir 0.39307(4) 0.29589(4) 0.11645(10) 0.0499(3) Uani 1 1 d . U
Cl1C Cl 0.4643(2) 0.3059(2) 0.0644(6) 0.0583(19) Uani 1 1 d . U
N1C N 0.4171(9) 0.2563(8) 0.294(2) 0.077(7) Uani 1 1 d . U
C1C C 0.2483(12) 0.0750(11) 0.038(3) 0.084(6) Uani 1 1 d . U
H1C H 0.2714 0.0625 0.0432 0.101 Uiso 1 1 calc R .
Cl2C Cl 0.3610(2) 0.2391(2) -0.0170(4) 0.0443(16) Uani 1 1 d . U
N2C N 0.3515(8) 0.2108(8) 0.2446(16) 0.062(6) Uani 1 1 d . U
C2C C 0.2599(10) 0.1231(10) 0.084(2) 0.063(5) Uani 1 1 d . U
C3C C 0.3016(9) 0.1491(8) 0.1425(18) 0.048(6) Uani 1 1 d . U
H3CA H 0.3261 0.1568 0.0961 0.058 Uiso 1 1 calc R .
H3CB H 0.3029 0.1303 0.1952 0.058 Uiso 1 1 calc R .
B3C B 0.2592(15) 0.1175(14) -0.040(3) 0.081(6) Uani 1 1 d . U
H3C H 0.2896 0.1344 -0.0851 0.098 Uiso 1 1 calc R .
C4C C 0.3085(9) 0.1908(9) 0.1926(19) 0.054(6) Uani 1 1 d . U
H4CA H 0.3083 0.2108 0.1416 0.065 Uiso 1 1 calc R .
H4CB H 0.2852 0.1841 0.2416 0.065 Uiso 1 1 calc R .
B4C B 0.2154(14) 0.0629(15) -0.062(4) 0.090(7) Uani 1 1 d . U
H4C H 0.2164 0.0417 -0.1234 0.108 Uiso 1 1 calc R .
C5C C 0.3610(13) 0.1924(11) 0.328(2) 0.091(11) Uani 1 1 d . U
H5C H 0.3426 0.1646 0.3549 0.109 Uiso 1 1 calc R .
B5C B 0.1901(15) 0.0399(16) 0.054(4) 0.089(7) Uani 1 1 d . U
H5CA H 0.1747 0.0050 0.0752 0.107 Uiso 1 1 calc R .
C6C C 0.4000(14) 0.2208(12) 0.361(3) 0.113(14) Uani 1 1 d . U
H6C H 0.4138 0.2177 0.4184 0.136 Uiso 1 1 calc R .
B6C B 0.2185(12) 0.0800(12) 0.136(3) 0.070(6) Uani 1 1 d . U
H6CA H 0.2213 0.0710 0.2151 0.084 Uiso 1 1 calc R .
C7C C 0.3881(10) 0.2543(10) 0.215(2) 0.063(6) Uani 1 1 d . U
B7C B 0.2373(13) 0.1459(14) 0.004(3) 0.072(6) Uani 1 1 d . U
H7C H 0.2530 0.1815 -0.0115 0.086 Uiso 1 1 calc R .
C8C C 0.4624(11) 0.2954(11) 0.317(3) 0.097(12) Uani 1 1 d . U
H8CA H 0.4715 0.3160 0.2613 0.145 Uiso 1 1 calc GR .
H8CB H 0.4832 0.2854 0.3257 0.145 Uiso 1 1 calc GR .
H8CC H 0.4611 0.3097 0.3787 0.145 Uiso 1 1 calc GR .
B8C B 0.2084(14) 0.1081(15) -0.087(3) 0.085(7) Uani 1 1 d . U
H8CD H 0.2043 0.1175 -0.1653 0.102 Uiso 1 1 calc R .
C9C C 0.3709(10) 0.3268(10) 0.208(3) 0.063(5) Uani 1 1 d . U
B9C B 0.1680(15) 0.0616(15) -0.033(3) 0.087(7) Uani 1 1 d . U
H9C H 0.1372 0.0401 -0.0740 0.104 Uiso 1 1 calc R .
C10C C 0.4115(10) 0.3562(10) 0.178(3) 0.070(5) Uani 1 1 d . U
B10C B 0.1691(15) 0.0695(14) 0.088(3) 0.083(6) Uani 1 1 d . U
H10C H 0.1377 0.0529 0.1305 0.100 Uiso 1 1 calc R .
C11C C 0.4087(10) 0.3614(9) 0.073(3) 0.059(5) Uani 1 1 d . U
B11C B 0.2138(13) 0.1261(13) 0.122(3) 0.071(6) Uani 1 1 d . U
H11C H 0.2135 0.1470 0.1840 0.086 Uiso 1 1 calc R .
C12C C 0.3673(10) 0.3340(10) 0.041(3) 0.063(5) Uani 1 1 d . U
B12C B 0.1818(13) 0.1133(13) 0.007(3) 0.076(6) Uani 1 1 d . U
H12C H 0.1599 0.1270 -0.0045 0.091 Uiso 1 1 calc R .
C13C C 0.3432(9) 0.3119(9) 0.126(2) 0.059(5) Uani 1 1 d . U
C14C C 0.3576(12) 0.3182(12) 0.327(3) 0.092(10) Uani 1 1 d . U
H14G H 0.3417 0.2871 0.3405 0.138 Uiso 1 1 calc GR .
H14H H 0.3392 0.3305 0.3441 0.138 Uiso 1 1 calc GR .
H14I H 0.3838 0.3320 0.3685 0.138 Uiso 1 1 calc GR .
C15C C 0.4537(10) 0.3895(11) 0.240(3) 0.082(9) Uani 1 1 d . U
H15G H 0.4556 0.3755 0.3016 0.124 Uiso 1 1 calc GR .
H15H H 0.4517 0.4150 0.2575 0.124 Uiso 1 1 calc GR .
H15I H 0.4795 0.3982 0.1991 0.124 Uiso 1 1 calc GR .
C16C C 0.4469(10) 0.3947(10) -0.003(3) 0.083(9) Uani 1 1 d . U
H16G H 0.4743 0.3967 0.0164 0.125 Uiso 1 1 calc GR .
H16H H 0.4496 0.4233 0.0018 0.125 Uiso 1 1 calc GR .
H16I H 0.4396 0.3839 -0.0716 0.125 Uiso 1 1 calc GR .
C17C C 0.3477(11) 0.3261(12) -0.072(2) 0.082(9) Uani 1 1 d . U
H17G H 0.3666 0.3508 -0.1139 0.123 Uiso 1 1 calc GR .
H17H H 0.3188 0.3229 -0.0695 0.123 Uiso 1 1 calc GR .
H17I H 0.3458 0.2998 -0.0993 0.123 Uiso 1 1 calc GR .
C18C C 0.2932(9) 0.2817(10) 0.135(3) 0.076(9) Uani 1 1 d . U
H18G H 0.2820 0.2660 0.0714 0.113 Uiso 1 1 calc GR .
H18H H 0.2796 0.2992 0.1482 0.113 Uiso 1 1 calc GR .
H18I H 0.2866 0.2611 0.1893 0.113 Uiso 1 1 calc GR .

loop_
_atom_site_aniso_label
_atom_site_aniso_U_11
_atom_site_aniso_U_22
_atom_site_aniso_U_33
_atom_site_aniso_U_23
_atom_site_aniso_U_13
_atom_site_aniso_U_12
Ir1 0.0483(8) 0.0645(8) 0.0701(10) 0.0307(8) -0.0165(7) 0.0204(7)
Cl1 0.046(4) 0.098(6) 0.051(5) 0.040(4) -0.008(3) 0.028(4)
N1 0.060(9) 0.094(12) 0.059(12) 0.044(8) 0.004(8) 0.037(8)
C1 0.059(9) 0.078(10) 0.033(9) 0.005(7) -0.002(7) 0.046(8)
Cl2 0.030(3) 0.035(3) 0.037(4) 0.010(2) -0.007(2) 0.020(3)
N2 0.045(8) 0.082(10) 0.060(11) 0.021(8) 0.011(7) 0.031(7)
C2 0.046(8) 0.064(9) 0.034(9) 0.008(7) 0.001(6) 0.033(7)
C3 0.047(9) 0.067(11) 0.044(13) 0.013(9) 0.003(8) 0.038(8)
B3 0.044(9) 0.065(10) 0.039(9) 0.005(7) 0.001(7) 0.036(8)
C4 0.048(10) 0.071(12) 0.057(15) 0.025(10) 0.009(9) 0.037(9)
B4 0.055(10) 0.079(11) 0.040(10) 0.003(8) 0.001(7) 0.043(9)
C5 0.057(11) 0.097(14) 0.078(15) 0.013(11) 0.023(10) 0.032(10)
B5 0.050(10) 0.075(11) 0.033(10) 0.003(8) -0.002(7) 0.039(9)
C6 0.053(12) 0.111(15) 0.072(14) 0.033(11) 0.017(10) 0.036(10)
B6 0.051(10) 0.069(10) 0.035(10) 0.007(7) 0.003(7) 0.039(8)
C7 0.060(10) 0.070(9) 0.054(10) 0.039(7) 0.000(7) 0.027(7)
B7 0.055(10) 0.065(10) 0.045(10) 0.011(8) -0.002(7) 0.036(8)
C8 0.070(13) 0.15(2) 0.030(17) 0.050(14) -0.001(11) 0.013(13)
B8 0.051(10) 0.071(10) 0.046(10) 0.004(8) 0.000(8) 0.034(8)
C9 0.060(10) 0.074(12) 0.097(10) 0.031(8) -0.020(7) 0.021(8)
B9 0.054(10) 0.076(11) 0.041(10) 0.003(8) -0.001(7) 0.036(8)
C10 0.065(10) 0.074(10) 0.108(11) 0.029(8) -0.022(8) 0.020(8)
B10 0.051(10) 0.071(11) 0.040(9) 0.008(8) -0.003(7) 0.034(9)
C11 0.061(10) 0.066(10) 0.109(12) 0.026(8) -0.030(8) 0.027(8)
B11 0.050(10) 0.069(11) 0.038(9) 0.010(7) -0.002(7) 0.034(8)
C12 0.064(10) 0.066(11) 0.102(11) 0.019(8) -0.029(8) 0.028(8)
B12 0.056(11) 0.069(11) 0.044(10) 0.008(8) 0.000(8) 0.036(9)
C13 0.058(9) 0.058(11) 0.095(11) 0.036(8) -0.021(7) 0.021(8)
C14 0.12(3) 0.11(3) 0.101(13) 0.029(12) -0.033(13) 0.04(2)
C15 0.078(16) 0.11(2) 0.13(2) 0.047(18) -0.020(15) 0.015(15)
C16 0.088(19) 0.098(18) 0.15(2) 0.003(17) -0.054(17) 0.024(15)
C17 0.11(2) 0.10(2) 0.112(13) 0.025(12) -0.018(12) 0.068(19)
C18 0.059(10) 0.050(14) 0.10(2) 0.022(14) -0.019(10) 0.024(9)
Ir1B 0.0676(9) 0.0409(7) 0.0418(7) 0.0005(6) -0.0019(6) 0.0286(7)
Cl1B 0.065(4) 0.040(3) 0.038(4) -0.002(3) 0.007(3) 0.023(3)
N1B 0.068(11) 0.055(8) 0.032(10) 0.002(7) -0.011(8) 0.036(8)
C1B 0.084(11) 0.091(11) 0.040(9) 0.018(7) -0.006(7) 0.049(9)
Cl2B 0.081(5) 0.037(3) 0.027(3) -0.007(3) -0.008(3) 0.028(3)
N2B 0.072(12) 0.056(8) 0.041(9) 0.007(7) -0.003(8) 0.042(8)
C2B 0.061(10) 0.061(9) 0.032(8) 0.016(7) -0.005(7) 0.036(8)
C3B 0.059(12) 0.051(10) 0.015(9) -0.002(7) -0.006(8) 0.034(9)
B3B 0.067(11) 0.072(11) 0.033(10) 0.019(8) 0.001(7) 0.041(9)
C4B 0.066(12) 0.053(10) 0.036(11) 0.004(8) -0.013(9) 0.037(9)
B4B 0.078(12) 0.089(13) 0.041(10) 0.025(8) -0.001(8) 0.050(10)
C5B 0.083(15) 0.064(11) 0.041(12) 0.005(8) 0.001(11) 0.048(11)
B5B 0.080(12) 0.092(13) 0.042(10) 0.030(8) 0.004(8) 0.053(10)
C6B 0.082(14) 0.061(11) 0.035(11) 0.001(8) -0.007(10) 0.045(11)
B6B 0.072(10) 0.081(11) 0.043(10) 0.026(8) -0.007(8) 0.046(9)
C7B 0.069(10) 0.050(9) 0.030(9) -0.001(7) -0.010(7) 0.036(8)
B7B 0.061(10) 0.062(10) 0.035(10) 0.020(8) 0.003(7) 0.033(8)
C8B 0.088(19) 0.051(10) 0.039(16) 0.010(9) 0.011(14) 0.038(11)
B8B 0.074(10) 0.074(11) 0.044(11) 0.023(8) 0.004(8) 0.041(9)
C9B 0.074(11) 0.049(8) 0.042(8) 0.000(6) -0.001(7) 0.034(8)
B9B 0.079(12) 0.088(12) 0.047(11) 0.031(8) 0.007(9) 0.049(10)
C10B 0.061(11) 0.043(8) 0.030(8) 0.003(6) 0.010(7) 0.026(8)
B10B 0.080(12) 0.079(12) 0.045(11) 0.038(8) 0.014(8) 0.047(10)
C11B 0.067(11) 0.043(8) 0.032(8) 0.003(6) 0.004(7) 0.026(8)
B11B 0.061(11) 0.056(10) 0.039(10) 0.025(7) 0.004(7) 0.035(9)
C12B 0.076(10) 0.044(8) 0.044(9) 0.004(6) 0.000(7) 0.027(7)
B12B 0.083(12) 0.072(10) 0.050(11) 0.029(8) 0.010(8) 0.044(9)
C13B 0.073(10) 0.043(8) 0.041(9) 0.003(6) -0.008(7) 0.029(7)
C14B 0.10(2) 0.079(18) 0.034(9) 0.001(9) 0.000(9) 0.066(17)
C15B 0.09(2) 0.050(11) 0.029(12) 0.004(9) 0.013(12) 0.035(12)
C16B 0.079(18) 0.044(11) 0.025(12) 0.009(9) 0.018(11) 0.028(11)
C17B 0.091(19) 0.078(18) 0.053(12) 0.013(11) 0.010(12) 0.036(15)
C18B 0.073(16) 0.042(9) 0.10(2) 0.003(9) -0.010(14) 0.029(9)
Ir1C 0.0545(8) 0.0455(7) 0.0502(8) -0.0013(6) -0.0112(6) 0.0253(6)
Cl1C 0.057(4) 0.057(4) 0.068(5) -0.021(4) -0.019(3) 0.034(4)
N1C 0.109(12) 0.059(10) 0.070(13) -0.020(9) -0.057(10) 0.047(9)
C1C 0.095(12) 0.088(11) 0.074(12) -0.035(9) -0.025(9) 0.050(9)
Cl2C 0.053(4) 0.042(3) 0.034(4) 0.012(3) 0.000(3) 0.021(3)
N2C 0.093(10) 0.061(9) 0.032(10) -0.010(7) -0.031(8) 0.040(8)
C2C 0.077(10) 0.072(10) 0.043(10) -0.022(8) -0.016(7) 0.040(8)
C3C 0.070(11) 0.055(10) 0.016(11) 0.003(8) 0.000(8) 0.029(8)
B3C 0.095(12) 0.100(13) 0.054(10) -0.025(8) -0.020(8) 0.052(10)
C4C 0.087(12) 0.064(11) 0.015(12) -0.007(9) -0.021(9) 0.042(9)
B4C 0.097(13) 0.105(13) 0.076(12) -0.032(9) -0.023(9) 0.056(11)
C5C 0.132(16) 0.064(12) 0.058(15) -0.010(11) -0.067(12) 0.035(12)
B5C 0.096(13) 0.090(11) 0.085(13) -0.025(9) -0.025(10) 0.048(10)
C6C 0.141(17) 0.076(14) 0.091(17) -0.004(13) -0.082(14) 0.031(13)
B6C 0.076(11) 0.073(11) 0.063(11) -0.012(8) -0.012(8) 0.039(9)
C7C 0.081(11) 0.059(9) 0.054(10) -0.012(7) -0.032(8) 0.039(8)
B7C 0.088(12) 0.086(11) 0.046(11) -0.018(8) -0.019(9) 0.047(10)
C8C 0.115(15) 0.076(15) 0.09(3) -0.022(14) -0.070(15) 0.042(13)
B8C 0.093(13) 0.103(13) 0.064(11) -0.028(9) -0.024(9) 0.053(11)
C9C 0.067(9) 0.061(11) 0.071(9) -0.005(7) -0.009(7) 0.039(8)
B9C 0.096(12) 0.092(13) 0.078(12) -0.026(9) -0.020(9) 0.051(10)
C10C 0.065(10) 0.068(10) 0.080(10) -0.008(7) -0.007(7) 0.036(8)
B10C 0.089(12) 0.092(13) 0.075(12) -0.015(9) -0.019(9) 0.049(10)
C11C 0.058(9) 0.055(9) 0.079(10) -0.005(7) 0.003(7) 0.039(7)
B11C 0.087(12) 0.085(12) 0.051(11) -0.013(9) -0.014(9) 0.050(10)
C12C 0.060(9) 0.062(11) 0.069(9) 0.004(7) 0.002(7) 0.033(8)
B12C 0.089(12) 0.087(13) 0.059(12) -0.023(9) -0.024(9) 0.049(10)
C13C 0.052(8) 0.063(11) 0.065(9) 0.001(8) -0.002(7) 0.030(8)
C14C 0.10(2) 0.10(2) 0.075(11) -0.010(11) -0.007(11) 0.047(19)
C15C 0.080(14) 0.075(16) 0.100(19) -0.024(14) -0.018(13) 0.045(12)
C16C 0.075(15) 0.072(15) 0.111(18) 0.016(14) 0.023(14) 0.043(12)
C17C 0.10(2) 0.11(2) 0.072(12) 0.001(11) -0.005(11) 0.072(18)
C18C 0.054(10) 0.072(16) 0.10(2) -0.003(15) 0.003(9) 0.028(9)

loop_
_atom_type_symbol
_atom_type_description
_atom_type_scat_dispersion_real
_atom_type_scat_dispersion_imag
_atom_type_scat_source
C C 0.0181 0.0091 'International Tables Vol C Tables 4.2.6.8 and 6.1.1.4'
H H 0.0000 0.0000 'International Tables Vol C Tables 4.2.6.8 and 6.1.1.4'
B B 0.0090 0.0039 'International Tables Vol C Tables 4.2.6.8 and 6.1.1.4'
Cl Cl 0.3639 0.7018 'International Tables Vol C Tables 4.2.6.8 and 6.1.1.4'
Ir Ir -4.7710 6.5667 'International Tables Vol C Tables 4.2.6.8 and 6.1.1.4'
N N 0.0311 0.0180 'International Tables Vol C Tables 4.2.6.8 and 6.1.1.4'

loop_
_exptl_crystal_face_index_h
_exptl_crystal_face_index_k
_exptl_crystal_face_index_l
_exptl_crystal_face_perp_dist
_exptl_oxdiff_crystal_face_indexfrac_h
_exptl_oxdiff_crystal_face_indexfrac_k
_exptl_oxdiff_crystal_face_indexfrac_l
_exptl_oxdiff_crystal_face_x
_exptl_oxdiff_crystal_face_y
_exptl_oxdiff_crystal_face_z
-11 23 0 0.0197 -10.9903 22.9884 0.0096 -0.0178 -1.0110 0.0125
11 -23 0 0.0066 10.9903 -22.9884 -0.0096 0.0178 1.0110 -0.0125
-18 21 0 0.0148 -17.9948 20.9923 0.0099 -0.4190 -0.9064 -0.0180
-5 -3 -8 0.0754 -4.9799 -2.9952 -7.9992 -0.3891 0.1592 0.9152
4 4 8 0.1410 3.9801 3.9948 7.9997 0.3619 -0.2021 -0.9166
-17 -4 -1 0.0016 -17.0076 -3.9912 -0.9989 -0.9626 0.2173 0.0456
-16 -5 1 0.0100 -16.0138 -4.9911 1.0003 -0.9190 0.2568 -0.1882
-22 6 -1 0.0066 -22.0034 6.0039 -0.9946 -0.9813 -0.2218 0.0502
20 0 0 0.0132 20.0094 -0.0071 -0.0028 1.0125 -0.0421 0.0738

loop_
_geom_angle_atom_site_label_1
_geom_angle_atom_site_label_2
_geom_angle_atom_site_label_3
_geom_angle
Cl1 Ir1 Cl2 87.6(2)
C7 Ir1 Cl1 91.3(9)
C7 Ir1 Cl2 90.4(8)
C7 Ir1 C10 111.8(15)
C7 Ir1 C11 148.4(13)
C7 Ir1 C12 152.8(12)
C7 Ir1 C13 115.7(13)
C9 Ir1 Cl1 141.4(10)
C9 Ir1 Cl2 130.3(11)
C9 Ir1 C7 95.2(15)
C9 Ir1 C10 39.7(13)
C9 Ir1 C11 63.8(14)
C9 Ir1 C12 63.1(16)
C9 Ir1 C13 36.6(13)
C10 Ir1 Cl1 103.1(10)
C10 Ir1 Cl2 154.8(13)
C10 Ir1 C11 37.1(14)
C10 Ir1 C12 62.7(16)
C10 Ir1 C13 62.5(13)
C11 Ir1 Cl1 92.2(8)
C11 Ir1 Cl2 121.1(11)
C12 Ir1 Cl1 115.9(9)
C12 Ir1 Cl2 92.1(10)
C12 Ir1 C11 37.2(12)
C13 Ir1 Cl1 152.3(10)
C13 Ir1 Cl2 97.8(9)
C13 Ir1 C11 61.8(12)
C13 Ir1 C12 37.2(12)
C6 N1 C7 116(3)
C6 N1 C8 118(3)
C7 N1 C8 126(3)
C2 C1 H1 123.9
C2 C1 B3 58.3(16)
C2 C1 B4 106(2)
C2 C1 B5 104.9(19)
C2 C1 B6 58.7(15)
B3 C1 H1 124.3
B3 C1 B4 59.0(17)
B3 C1 B5 104(2)
B3 C1 B6 107(2)
B4 C1 H1 121.3
B4 C1 B5 58.7(17)
B4 C1 B6 111(2)
B5 C1 H1 123.7
B6 C1 H1 120.0
B6 C1 B5 62.2(16)
C5 N2 C4 119(3)
C7 N2 C4 125(3)
C7 N2 C5 116(3)
C1 C2 B6 62.9(15)
C3 C2 C1 118(2)
C3 C2 B3 115(2)
C3 C2 B6 124(2)
C3 C2 B7 113(2)
C3 C2 B11 122(2)
B3 C2 C1 61.3(16)
B3 C2 B6 112(2)
B3 C2 B7 59.1(17)
B7 C2 C1 113(2)
B7 C2 B6 117(2)
B11 C2 C1 114(2)
B11 C2 B3 110(2)
B11 C2 B6 63.7(18)
B11 C2 B7 64.2(19)
C2 C3 H3A 108.7
C2 C3 H3B 108.7
H3A C3 H3B 107.6
C4 C3 C2 114(2)
C4 C3 H3A 108.7
C4 C3 H3B 108.7
C1 B3 H3 119.2
C1 B3 B8 112(2)
C2 B3 C1 60.4(16)
C2 B3 H3 122.3
C2 B3 B4 110(2)
C2 B3 B8 109(2)
B4 B3 C1 61.8(17)
B4 B3 H3 118.0
B4 B3 B8 62.6(18)
B7 B3 C1 114(2)
B7 B3 C2 61.4(18)
B7 B3 H3 116.5
B7 B3 B4 116(2)
B7 B3 B8 62.7(19)
B8 B3 H3 120.3
N2 C4 C3 110(2)
N2 C4 H4A 109.6
N2 C4 H4B 109.6
C3 C4 H4A 109.6
C3 C4 H4B 109.6
H4A C4 H4B 108.1
C1 B4 H4 120.6
C1 B4 B8 107(2)
C1 B4 B9 108(2)
B3 B4 C1 59.2(17)
B3 B4 H4 123.3
B3 B4 B5 106(2)
B3 B4 B8 59.1(17)
B3 B4 B9 105(2)
B5 B4 C1 61.6(18)
B5 B4 H4 123.2
B5 B4 B8 104(2)
B5 B4 B9 58.3(19)
B8 B4 H4 124.3
B9 B4 H4 123.5
B9 B4 B8 57.1(18)
N2 C5 H5 125.3
C6 C5 N2 109(3)
C6 C5 H5 125.3
C1 B5 H5A 123.2
C1 B5 B6 58.5(15)
B4 B5 C1 59.7(17)
B4 B5 H5A 120.9
B4 B5 B6 108(2)
B4 B5 B10 110(2)
B6 B5 H5A 121.3
B9 B5 C1 109(2)
B9 B5 B4 61.4(19)
B9 B5 H5A 119.2
B9 B5 B6 111(2)
B9 B5 B10 62.3(19)
B10 B5 C1 107(2)
B10 B5 H5A 120.7
B10 B5 B6 60.6(17)
N1 C6 H6 129.1
C5 C6 N1 102(3)
C5 C6 H6 129.1
C1 B6 B5 59.3(16)
C1 B6 H6A 122.8
C1 B6 B10 105(2)
C2 B6 C1 58.5(16)
C2 B6 B5 103(2)
C2 B6 H6A 125.8
C2 B6 B10 102(2)
C2 B6 B11 56.3(16)
B5 B6 H6A 124.5
B10 B6 B5 57.1(16)
B10 B6 H6A 124.1
B11 B6 C1 105(2)
B11 B6 B5 104(2)
B11 B6 H6A 123.9
B11 B6 B10 59.7(17)
N1 C7 Ir1 129(2)
N2 C7 Ir1 134(2)
N2 C7 N1 97(3)
C2 B7 H7 123.8
C2 B7 B8 106(2)
C2 B7 B11 56.2(17)
C2 B7 B12 105(2)
B3 B7 C2 59.5(18)
B3 B7 H7 122.7
B3 B7 B8 60.6(18)
B3 B7 B11 104(2)
B3 B7 B12 105(2)
B8 B7 H7 123.9
B8 B7 B11 104(2)
B8 B7 B12 55.7(18)
B11 B7 H7 123.9
B11 B7 B12 61.2(19)
B12 B7 H7 123.6
N1 C8 H8A 109.5
N1 C8 H8B 109.5
N1 C8 H8C 109.5
H8A C8 H8B 109.5
H8A C8 H8C 109.5
H8B C8 H8C 109.5
B3 B8 B4 58.3(17)
B3 B8 B7 56.8(17)
B3 B8 H8 125.3
B4 B8 H8 121.4
B7 B8 B4 107(2)
B7 B8 H8 120.3
B9 B8 B3 107(2)
B9 B8 B4 60.7(18)
B9 B8 B7 114(3)
B9 B8 H8 118.8
B12 B8 B3 109(3)
B12 B8 B4 113(3)
B12 B8 B7 64.1(19)
B12 B8 H8 117.0
B12 B8 B9 65(2)
C10 C9 Ir1 73(2)
C10 C9 C14 117(4)
C13 C9 Ir1 81(2)
C13 C9 C10 110(4)
C13 C9 C14 129(3)
C14 C9 Ir1 131(3)
B4 B9 H9 120.7
B4 B9 B10 108(2)
B4 B9 B12 108(2)
B5 B9 B4 60.3(19)
B5 B9 H9 120.7
B5 B9 B10 60.0(18)
B5 B9 B12 109(2)
B8 B9 B4 62.2(19)
B8 B9 B5 109(2)
B8 B9 H9 122.6
B8 B9 B10 105(2)
B8 B9 B12 57.1(19)
B10 B9 H9 122.9
B10 B9 B12 60.1(18)
B12 B9 H9 122.2
C9 C10 Ir1 67.0(19)
C9 C10 C11 109(4)
C9 C10 C15 135(4)
C11 C10 Ir1 79(2)
C11 C10 C15 114(3)
C15 C10 Ir1 134(3)
B5 B10 B6 62.2(17)
B5 B10 B9 57.7(18)
B5 B10 H10 122.6
B5 B10 B11 107(2)
B5 B10 B12 107(2)
B6 B10 H10 120.4
B9 B10 B6 109(2)
B9 B10 H10 122.3
B9 B10 B12 60.4(18)
B11 B10 B6 58.7(17)
B11 B10 B9 108(2)
B11 B10 H10 122.1
B11 B10 B12 61.5(18)
B12 B10 B6 110(2)
B12 B10 H10 120.7
C10 C11 Ir1 64(2)
C10 C11 C12 106(3)
C10 C11 C16 135(4)
C12 C11 Ir1 71(2)
C12 C11 C16 119(4)
C16 C11 Ir1 127(2)
C2 B11 B6 60.0(16)
C2 B11 B7 59.5(18)
C2 B11 B10 107(2)
C2 B11 H11 123.3
C2 B11 B12 107(2)
B6 B11 B7 110(2)
B6 B11 B10 61.6(17)
B6 B11 H11 119.4
B6 B11 B12 111(2)
B7 B11 B10 108(2)
B7 B11 H11 120.8
B7 B11 B12 60.7(18)
B10 B11 H11 122.0
B10 B11 B12 59.7(17)
B12 B11 H11 121.2
C11 C12 Ir1 72(2)
C11 C12 C17 132(3)
C13 C12 Ir1 70(2)
C13 C12 C11 106(4)
C13 C12 C17 121(3)
C17 C12 Ir1 128(2)
B7 B12 B11 58.0(18)
B7 B12 H12 122.8
B8 B12 B7 60.3(18)
B8 B12 B9 58.2(18)
B8 B12 B10 106(2)
B8 B12 B11 105(2)
B8 B12 H12 123.0
B9 B12 B7 106(2)
B9 B12 B11 105(2)
B9 B12 H12 123.2
B10 B12 B7 106(2)
B10 B12 B9 59.5(18)
B10 B12 B11 58.8(18)
B10 B12 H12 122.9
B11 B12 H12 123.8
C9 C13 Ir1 63(2)
C9 C13 C12 108(3)
C9 C13 C18 123(3)
C12 C13 Ir1 73.1(19)
C12 C13 C18 129(4)
C18 C13 Ir1 126.7(19)
C9 C14 H14A 109.5
C9 C14 H14B 109.5
C9 C14 H14C 109.5
H14A C14 H14B 109.5
H14A C14 H14C 109.5
H14B C14 H14C 109.5
C10 C15 H15A 109.5
C10 C15 H15B 109.5
C10 C15 H15C 109.5
H15A C15 H15B 109.5
H15A C15 H15C 109.5
H15B C15 H15C 109.5
C11 C16 H16A 109.5
C11 C16 H16B 109.5
C11 C16 H16C 109.5
H16A C16 H16B 109.5
H16A C16 H16C 109.5
H16B C16 H16C 109.5
C12 C17 H17A 109.5
C12 C17 H17B 109.5
C12 C17 H17C 109.5
H17A C17 H17B 109.5
H17A C17 H17C 109.5
H17B C17 H17C 109.5
C13 C18 H18A 109.5
C13 C18 H18B 109.5
C13 C18 H18C 109.5
H18A C18 H18B 109.5
H18A C18 H18C 109.5
H18B C18 H18C 109.5
Cl1B Ir1B Cl2B 85.1(2)
C7B Ir1B Cl1B 91.3(8)
C7B Ir1B Cl2B 92.7(7)
C7B Ir1B C9B 93.9(11)
C7B Ir1B C10B 114.1(10)
C7B Ir1B C11B 153.1(10)
C7B Ir1B C12B 146.7(11)
C7B Ir1B C13B 110.9(11)
C9B Ir1B Cl1B 136.5(7)
C9B Ir1B Cl2B 137.6(8)
C9B Ir1B C10B 40.1(9)
C9B Ir1B C11B 64.6(10)
C9B Ir1B C12B 62.2(11)
C9B Ir1B C13B 40.3(10)
C10B Ir1B Cl1B 99.3(7)
C10B Ir1B Cl2B 152.6(7)
C10B Ir1B C11B 39.0(9)
C10B Ir1B C12B 63.4(10)
C10B Ir1B C13B 67.3(10)
C11B Ir1B Cl1B 94.0(7)
C11B Ir1B Cl2B 114.0(7)
C12B Ir1B Cl1B 122.0(8)
C12B Ir1B Cl2B 91.2(8)
C12B Ir1B C11B 36.7(9)
C13B Ir1B Cl1B 157.1(8)
C13B Ir1B Cl2B 98.8(7)
C13B Ir1B C11B 63.7(10)
C13B Ir1B C12B 35.9(10)
C6B N1B C7B 114(2)
C8B N1B C6B 121(2)
C8B N1B C7B 125(2)
C2B C1B H1B 123.3
C2B C1B B3B 59.9(17)
C2B C1B B4B 107(2)
C2B C1B B5B 106(2)
C2B C1B B6B 60.4(18)
B3B C1B H1B 120.5
B3B C1B B4B 59.3(17)
B3B C1B B5B 110(2)
B4B C1B H1B 121.0
B4B C1B B5B 63.0(19)
B5B C1B H1B 121.3
B6B C1B H1B 120.9
B6B C1B B3B 110(3)
B6B C1B B4B 110(3)
B6B C1B B5B 58.4(18)
C5B N2B C4B 119(2)
C5B N2B C7B 116(2)
C7B N2B C4B 125(2)
C1B C2B B3B 63.0(18)
C1B C2B B6B 60.0(18)
C1B C2B B7B 113(2)
C3B C2B C1B 119(2)
C3B C2B B3B 121(2)
C3B C2B B6B 117(2)
C3B C2B B7B 119(2)
C3B C2B B11B 119(2)
B6B C2B B3B 112(2)
B6B C2B B7B 116(2)
B7B C2B B3B 60.1(18)
B11B C2B C1B 112(2)
B11B C2B B3B 110(2)
B11B C2B B6B 65.1(19)
B11B C2B B7B 61.7(18)
C2B C3B H3BA 107.4
C2B C3B H3BB 107.4
H3BA C3B H3BB 106.9
C4B C3B C2B 120(2)
C4B C3B H3BA 107.4
C4B C3B H3BB 107.4
C1B B3B H3BC 121.9
C1B B3B B4B 61.4(18)
C2B B3B C1B 57.1(17)
C2B B3B H3BC 124.9
C2B B3B B4B 106(2)
C2B B3B B8B 106(2)
B4B B3B H3BC 120.5
B7B B3B C1B 108(2)
B7B B3B C2B 59.3(18)
B7B B3B H3BC 120.6
B7B B3B B4B 111(2)
B7B B3B B8B 61.0(19)
B8B B3B C1B 109(2)
B8B B3B H3BC 121.3
B8B B3B B4B 61(2)
N2B C4B C3B 108(2)
N2B C4B H4BA 110.0
N2B C4B H4BB 110.0
C3B C4B H4BA 110.0
C3B C4B H4BB 110.0
H4BA C4B H4BB 108.4
C1B B4B H4BC 123.9
C1B B4B B5B 59.1(18)
C1B B4B B9B 104(3)
B3B B4B C1B 59.3(18)
B3B B4B H4BC 123.1
B3B B4B B5B 107(2)
B3B B4B B8B 58.1(18)
B3B B4B B9B 105(2)
B5B B4B H4BC 122.0
B8B B4B C1B 105(2)
B8B B4B H4BC 122.6
B8B B4B B5B 107(3)
B8B B4B B9B 60(2)
B9B B4B H4BC 123.8
B9B B4B B5B 59(2)
N2B C5B H5B 125.4
C6B C5B N2B 109(3)
C6B C5B H5B 125.4
C1B B5B B4B 57.9(17)
C1B B5B H5BA 125.5
C1B B5B B9B 104(2)
C1B B5B B10B 103(2)
B4B B5B H5BA 123.7
B6B B5B C1B 56.3(18)
B6B B5B B4B 104(2)
B6B B5B H5BA 123.7
B6B B5B B9B 105(3)
B6B B5B B10B 60(2)
B9B B5B B4B 60(2)
B9B B5B H5BA 123.4
B10B B5B B4B 104(3)
B10B B5B H5BA 124.0
B10B B5B B9B 58(2)
N1B C6B H6B 128.3
C5B C6B N1B 103(3)
C5B C6B H6B 128.3
C1B B6B C2B 59.6(18)
C1B B6B B5B 65(2)
C1B B6B H6BA 119.0
C1B B6B B10B 112(3)
C1B B6B B11B 106(2)
C2B B6B B5B 111(3)
C2B B6B H6BA 123.9
C2B B6B B10B 103(3)
C2B B6B B11B 56.9(17)
B5B B6B H6BA 117.3
B5B B6B B10B 64(2)
B5B B6B B11B 107(3)
B10B B6B H6BA 122.8
B10B B6B B11B 54.6(18)
B11B B6B H6BA 126.4
N1B C7B Ir1B 128.5(18)
N2B C7B Ir1B 133(2)
N2B C7B N1B 97(2)
C2B B7B B3B 60.6(19)
C2B B7B H7B 124.2
C2B B7B B8B 106(2)
C2B B7B B11B 58.1(18)
C2B B7B B12B 103(2)
B3B B7B H7B 120.2
B3B B7B B8B 59.8(19)
B3B B7B B11B 107(2)
B3B B7B B12B 109(2)
B8B B7B H7B 121.7
B8B B7B B12B 62.7(19)
B11B B7B H7B 124.6
B11B B7B B8B 105(2)
B11B B7B B12B 55.2(17)
B12B B7B H7B 123.0
N1B C8B H8BA 109.5
N1B C8B H8BB 109.5
N1B C8B H8BC 109.5
H8BA C8B H8BB 109.5
H8BA C8B H8BC 109.5
H8BB C8B H8BC 109.5
B3B B8B B4B 60.7(19)
B3B B8B B7B 59.2(19)
B3B B8B H8BD 121.8
B3B B8B B9B 109(3)
B3B B8B B12B 107(3)
B4B B8B H8BD 120.0
B4B B8B B9B 62(2)
B4B B8B B12B 108(3)
B7B B8B B4B 109(3)
B7B B8B H8BD 122.1
B7B B8B B9B 107(2)
B7B B8B B12B 60.1(19)
B9B B8B H8BD 121.8
B9B B8B B12B 57.6(19)
B12B B8B H8BD 122.9
C10B C9B Ir1B 70.2(16)
C10B C9B C13B 108(2)
C10B C9B C14B 124(2)
C13B C9B Ir1B 70.8(16)
C13B C9B C14B 128(2)
C14B C9B Ir1B 128(2)
B4B B9B H9B 121.6
B5B B9B B4B 62(2)
B5B B9B H9B 120.5
B8B B9B B4B 57.7(19)
B8B B9B B5B 108(3)
B8B B9B H9B 122.4
B10B B9B B4B 109(3)
B10B B9B B5B 61(2)
B10B B9B B8B 107(2)
B10B B9B H9B 122.4
B12B B9B B4B 108(2)
B12B B9B B5B 108(3)
B12B B9B B8B 62(2)
B12B B9B H9B 121.9
B12B B9B B10B 57(2)
C9B C10B Ir1B 69.7(15)
C9B C10B C11B 106(2)
C9B C10B C15B 127(2)
C11B C10B Ir1B 75.1(16)
C11B C10B C15B 125(2)
C15B C10B Ir1B 133(2)
B5B B10B H10B 121.3
B6B B10B B5B 56.3(19)
B6B B10B H10B 122.4
B9B B10B B5B 61(2)
B9B B10B B6B 105(3)
B9B B10B H10B 123.0
B11B B10B B5B 108(3)
B11B B10B B6B 63.0(19)
B11B B10B B9B 106(3)
B11B B10B H10B 122.0
B11B B10B B12B 58.3(19)
B12B B10B B5B 111(3)
B12B B10B B6B 110(3)
B12B B10B B9B 61(2)
B12B B10B H10B 120.1
C10B C11B Ir1B 65.9(15)
C10B C11B C16B 122(2)
C12B C11B Ir1B 70.1(16)
C12B C11B C10B 105(2)
C12B C11B C16B 133(2)
C16B C11B Ir1B 128.0(19)
C2B B11B B6B 58.1(17)
C2B B11B B7B 60.2(18)
C2B B11B H11B 121.9
B6B B11B H11B 121.5
B7B B11B B6B 109(2)
B7B B11B H11B 118.5
B10B B11B C2B 110(3)
B10B B11B B6B 62(2)
B10B B11B B7B 115(3)
B10B B11B H11B 117.9
B12B B11B C2B 112(3)
B12B B11B B6B 112(3)
B12B B11B B7B 65(2)
B12B B11B B10B 63(2)
B12B B11B H11B 117.3
C11B C12B Ir1B 73.2(17)
C11B C12B C17B 121(3)
C13B C12B Ir1B 69.3(18)
C13B C12B C11B 115(3)
C13B C12B C17B 123(3)
C17B C12B Ir1B 131(2)
B7B B12B B8B 57.2(18)
B7B B12B H12B 122.6
B8B B12B H12B 123.0
B9B B12B B7B 107(3)
B9B B12B B8B 61(2)
B9B B12B H12B 121.3
B10B B12B B7B 108(3)
B10B B12B B8B 109(3)
B10B B12B B9B 62(2)
B10B B12B H12B 120.4
B11B B12B B7B 60.0(19)
B11B B12B B8B 105(3)
B11B B12B B9B 107(3)
B11B B12B B10B 59.0(19)
B11B B12B H12B 123.4
C9B C13B Ir1B 68.8(16)
C9B C13B C18B 126(3)
C12B C13B Ir1B 74.7(18)
C12B C13B C9B 105(2)
C12B C13B C18B 127(3)
C18B C13B Ir1B 132(2)
C9B C14B H14D 109.5
C9B C14B H14E 109.5
C9B C14B H14F 109.5
H14D C14B H14E 109.5
H14D C14B H14F 109.5
H14E C14B H14F 109.5
C10B C15B H15D 109.5
C10B C15B H15E 109.5
C10B C15B H15F 109.5
H15D C15B H15E 109.5
H15D C15B H15F 109.5
H15E C15B H15F 109.5
C11B C16B H16D 109.5
C11B C16B H16E 109.5
C11B C16B H16F 109.5
H16D C16B H16E 109.5
H16D C16B H16F 109.5
H16E C16B H16F 109.5
C12B C17B H17D 109.5
C12B C17B H17E 109.5
C12B C17B H17F 109.5
H17D C17B H17E 109.5
H17D C17B H17F 109.5
H17E C17B H17F 109.5
C13B C18B H18D 109.5
C13B C18B H18E 109.5
C13B C18B H18F 109.5
H18D C18B H18E 109.5
H18D C18B H18F 109.5
H18E C18B H18F 109.5
Cl1C Ir1C Cl2C 86.5(2)
C7C Ir1C Cl1C 89.7(10)
C7C Ir1C Cl2C 91.7(9)
C7C Ir1C C9C 95.8(13)
C7C Ir1C C10C 113.0(13)
C7C Ir1C C11C 151.6(12)
C7C Ir1C C12C 150.8(13)
C7C Ir1C C13C 113.5(13)
C9C Ir1C Cl1C 137.0(9)
C9C Ir1C Cl2C 135.6(9)
C9C Ir1C C10C 38.3(12)
C9C Ir1C C11C 62.7(12)
C9C Ir1C C12C 63.3(12)
C9C Ir1C C13C 38.6(11)
C10C Ir1C Cl1C 100.9(9)
C10C Ir1C Cl2C 154.0(10)
C10C Ir1C C11C 38.7(11)
C10C Ir1C C12C 63.9(12)
C10C Ir1C C13C 64.7(12)
C11C Ir1C Cl1C 94.4(8)
C11C Ir1C Cl2C 116.5(9)
C11C Ir1C C12C 36.2(10)
C12C Ir1C Cl1C 119.5(8)
C12C Ir1C Cl2C 90.7(8)
C13C Ir1C Cl1C 155.8(8)
C13C Ir1C Cl2C 98.9(8)
C13C Ir1C C11C 62.0(11)
C13C Ir1C C12C 37.6(11)
C6C N1C C7C 116(3)
C6C N1C C8C 118(2)
C7C N1C C8C 126(3)
C2C C1C H1C 122.3
C2C C1C B3C 59(2)
C2C C1C B4C 110(3)
C2C C1C B5C 106(3)
C2C C1C B6C 58(2)
B3C C1C H1C 120.4
B3C C1C B5C 111(3)
B3C C1C B6C 104(3)
B4C C1C H1C 120.2
B4C C1C B3C 64(2)
B4C C1C B5C 60(2)
B4C C1C B6C 104(3)
B5C C1C H1C 122.1
B6C C1C H1C 127.0
B6C C1C B5C 56(2)
C5C N2C C4C 125(3)
C5C N2C C7C 114(2)
C7C N2C C4C 122(2)
C1C C2C B7C 108(2)
C1C C2C B11C 114(2)
C3C C2C C1C 119(2)
C3C C2C B3C 122(3)
C3C C2C B6C 120(3)
C3C C2C B7C 124(3)
C3C C2C B11C 119(2)
B3C C2C C1C 62(2)
B3C C2C B7C 58(2)
B3C C2C B11C 109(3)
B6C C2C C1C 63(2)
B6C C2C B3C 110(3)
B6C C2C B7C 106(3)
B6C C2C B11C 61(2)
B7C C2C B11C 59(2)
C2C C3C H3CA 108.1
C2C C3C H3CB 108.1
C2C C3C C4C 117(2)
H3CA C3C H3CB 107.3
C4C C3C H3CA 108.1
C4C C3C H3CB 108.1
C1C B3C H3C 122.1
C1C B3C B4C 57(2)
C1C B3C B8C 107(3)
C2C B3C C1C 59(2)
C2C B3C H3C 121.3
C2C B3C B4C 104(3)
C2C B3C B7C 64(2)
C2C B3C B8C 109(3)
B4C B3C H3C 124.8
B7C B3C C1C 111(3)
B7C B3C H3C 119.0
B7C B3C B4C 107(3)
B7C B3C B8C 60(2)
B8C B3C H3C 121.9
B8C B3C B4C 59(2)
N2C C4C C3C 107(2)
N2C C4C H4CA 110.3
N2C C4C H4CB 110.3
C3C C4C H4CA 110.3
C3C C4C H4CB 110.3
H4CA C4C H4CB 108.6
C1C B4C B3C 58(2)
C1C B4C H4C 119.7
C1C B4C B5C 64(2)
C1C B4C B8C 108(3)
C1C B4C B9C 112(3)
B3C B4C H4C 123.0
B5C B4C B3C 108(3)
B5C B4C H4C 120.1
B5C B4C B8C 108(3)
B8C B4C B3C 60(2)
B8C B4C H4C 122.7
B9C B4C B3C 107(3)
B9C B4C H4C 120.8
B9C B4C B5C 61(3)
B9C B4C B8C 59(2)
N2C C5C H5C 125.9
C6C C5C N2C 108(3)
C6C C5C H5C 125.9
C1C B5C H5CA 123.3
B4C B5C C1C 56(2)
B4C B5C H5CA 126.1
B4C B5C B9C 58(3)
B6C B5C C1C 60(2)
B6C B5C B4C 103(3)
B6C B5C H5CA 122.3
B6C B5C B9C 105(3)
B9C B5C C1C 103(3)
B9C B5C H5CA 125.0
B10C B5C C1C 109(3)
B10C B5C B4C 104(4)
B10C B5C H5CA 121.3
B10C B5C B6C 63(2)
B10C B5C B9C 57(2)
N1C C6C H6C 126.4
C5C C6C N1C 107(3)
C5C C6C H6C 126.4
C1C B6C H6CA 121.7
C2C B6C C1C 59(2)
C2C B6C B5C 113(3)
C2C B6C H6CA 119.3
C2C B6C B10C 113(3)
C2C B6C B11C 63(2)
B5C B6C C1C 64(2)
B5C B6C H6CA 118.1
B5C B6C B10C 57(2)
B5C B6C B11C 115(3)
B10C B6C C1C 108(3)
B10C B6C H6CA 120.7
B10C B6C B11C 66(2)
B11C B6C C1C 111(3)
B11C B6C H6CA 116.0
N1C C7C Ir1C 132(2)
N1C C7C N2C 95(2)
N2C C7C Ir1C 132.6(19)
C2C B7C H7C 123.1
B3C B7C C2C 58(2)
B3C B7C H7C 120.3
B3C B7C B8C 64(2)
B3C B7C B11C 110(3)
B3C B7C B12C 109(3)
B8C B7C C2C 107(3)
B8C B7C H7C 121.5
B8C B7C B11C 110(3)
B8C B7C B12C 57(2)
B11C B7C C2C 61(2)
B11C B7C H7C 119.2
B12C B7C C2C 108(3)
B12C B7C H7C 121.7
B12C B7C B11C 63(2)
N1C C8C H8CA 109.5
N1C C8C H8CB 109.5
N1C C8C H8CC 109.5
H8CA C8C H8CB 109.5
H8CA C8C H8CC 109.5
H8CB C8C H8CC 109.5
B3C B8C H8CD 122.9
B4C B8C B3C 61(2)
B4C B8C H8CD 122.7
B7C B8C B3C 57(2)
B7C B8C B4C 106(3)
B7C B8C H8CD 122.4
B7C B8C B9C 110(3)
B9C B8C B3C 108(3)
B9C B8C B4C 58(2)
B9C B8C H8CD 120.5
B12C B8C B3C 107(3)
B12C B8C B4C 108(3)
B12C B8C B7C 62(2)
B12C B8C H8CD 120.5
B12C B8C B9C 62(3)
C10C C9C Ir1C 72(2)
C10C C9C C13C 111(3)
C10C C9C C14C 122(3)
C13C C9C Ir1C 73.8(18)
C13C C9C C14C 127(3)
C14C C9C Ir1C 129(2)
B4C B9C B5C 61(3)
B4C B9C B8C 63(3)
B4C B9C H9C 121.5
B4C B9C B12C 107(3)
B5C B9C H9C 121.2
B8C B9C B5C 111(3)
B8C B9C H9C 120.8
B8C B9C B12C 57(2)
B10C B9C B4C 107(3)
B10C B9C B5C 57(2)
B10C B9C B8C 108(3)
B10C B9C H9C 122.2
B10C B9C B12C 63(3)
B12C B9C B5C 108(3)
B12C B9C H9C 122.3
C9C C10C Ir1C 69.6(19)
C9C C10C C11C 106(3)
C9C C10C C15C 132(3)
C11C C10C Ir1C 75.1(19)
C11C C10C C15C 121(3)
C15C C10C Ir1C 132(2)
B5C B10C B6C 60(2)
B5C B10C H10C 117.3
B5C B10C B11C 110(3)
B5C B10C B12C 114(4)
B6C B10C H10C 124.8
B6C B10C B11C 57(2)
B6C B10C B12C 105(3)
B9C B10C B5C 66(3)
B9C B10C B6C 109(3)
B9C B10C H10C 118.2
B9C B10C B11C 110(3)
B9C B10C B12C 61(3)
B11C B10C H10C 122.1
B12C B10C H10C 121.4
B12C B10C B11C 60(2)
C10C C11C Ir1C 66.3(18)
C10C C11C C16C 128(3)
C12C C11C Ir1C 73.3(18)
C12C C11C C10C 110(3)
C12C C11C C16C 122(3)
C16C C11C Ir1C 127.8(18)
C2C B11C B10C 101(3)
C2C B11C H11C 124.6
C2C B11C B12C 104(3)
B6C B11C C2C 56(2)
B6C B11C B7C 103(3)
B6C B11C B10C 56(2)
B6C B11C H11C 125.7
B6C B11C B12C 101(3)
B7C B11C C2C 60(2)
B7C B11C B10C 101(3)
B7C B11C H11C 123.9
B7C B11C B12C 58(2)
B10C B11C H11C 126.7
B12C B11C B10C 57(2)
B12C B11C H11C 125.0
C11C C12C Ir1C 70.5(18)
C11C C12C C13C 107(3)
C11C C12C C17C 129(3)
C13C C12C Ir1C 67.3(17)
C13C C12C C17C 124(3)
C17C C12C Ir1C 126(2)
B7C B12C B9C 109(3)
B7C B12C B10C 108(3)
B7C B12C B11C 59(2)
B7C B12C H12C 121.2
B8C B12C B7C 62(2)
B8C B12C B9C 61(3)
B8C B12C B10C 106(3)
B8C B12C B11C 110(3)
B8C B12C H12C 120.9
B9C B12C B10C 56(2)
B9C B12C B11C 109(3)
B9C B12C H12C 122.2
B10C B12C B11C 64(2)
B10C B12C H12C 123.0
B11C B12C H12C 119.5
C9C C13C Ir1C 67.6(17)
C9C C13C C12C 107(3)
C9C C13C C18C 124(3)
C12C C13C Ir1C 75.1(17)
C12C C13C C18C 128(3)
C18C C13C Ir1C 130(2)
C9C C14C H14G 109.5
C9C C14C H14H 109.5
C9C C14C H14I 109.5
H14G C14C H14H 109.5
H14G C14C H14I 109.5
H14H C14C H14I 109.5
C10C C15C H15G 109.5
C10C C15C H15H 109.5
C10C C15C H15I 109.5
H15G C15C H15H 109.5
H15G C15C H15I 109.5
H15H C15C H15I 109.5
C11C C16C H16G 109.5
C11C C16C H16H 109.5
C11C C16C H16I 109.5
H16G C16C H16H 109.5
H16G C16C H16I 109.5
H16H C16C H16I 109.5
C12C C17C H17G 109.5
C12C C17C H17H 109.5
C12C C17C H17I 109.5
H17G C17C H17H 109.5
H17G C17C H17I 109.5
H17H C17C H17I 109.5
C13C C18C H18G 109.5
C13C C18C H18H 109.5
C13C C18C H18I 109.5
H18G C18C H18H 109.5
H18G C18C H18I 109.5
H18H C18C H18I 109.5

loop_
_geom_bond_atom_site_label_1
_geom_bond_atom_site_label_2
_geom_bond_distance
Ir1 Cl1 2.457(7)
Ir1 Cl2 2.495(5)
Ir1 C7 1.97(4)
Ir1 C9 1.91(3)
Ir1 C10 1.99(3)
Ir1 C11 2.18(3)
Ir1 C12 2.17(4)
Ir1 C13 2.13(3)
N1 C6 1.43(4)
N1 C7 1.43(4)
N1 C8 1.56(4)
C1 H1 1.1000
C1 C2 1.70(3)
C1 B3 1.72(4)
C1 B4 1.76(4)
C1 B5 1.79(4)
C1 B6 1.78(4)
N2 C4 1.46(3)
N2 C5 1.40(4)
N2 C7 1.36(4)
C2 C3 1.57(3)
C2 B3 1.67(4)
C2 B6 1.71(4)
C2 B7 1.70(4)
C2 B11 1.64(4)
C3 H3A 0.9700
C3 H3B 0.9700
C3 C4 1.47(3)
B3 H3 1.1000
B3 B4 1.71(4)
B3 B7 1.66(4)
B3 B8 1.73(4)
C4 H4A 0.9700
C4 H4B 0.9700
B4 H4 1.1000
B4 B5 1.74(5)
B4 B8 1.79(4)
B4 B9 1.76(5)
C5 H5 0.9300
C5 C6 1.33(4)
B5 H5A 1.1000
B5 B6 1.85(4)
B5 B9 1.71(5)
B5 B10 1.75(4)
C6 H6 0.9300
B6 H6A 1.1000
B6 B10 1.82(4)
B6 B11 1.77(4)
B7 H7 1.1000
B7 B8 1.76(4)
B7 B11 1.77(5)
B7 B12 1.82(5)
C8 H8A 0.9600
C8 H8B 0.9600
C8 H8C 0.9600
B8 H8 1.1000
B8 B9 1.70(5)
B8 B12 1.68(5)
C9 C10 1.33(4)
C9 C13 1.29(5)
C9 C14 1.64(5)
B9 H9 1.1000
B9 B10 1.79(5)
B9 B12 1.81(4)
C10 C11 1.34(5)
C10 C15 1.74(5)
B10 H10 1.1000
B10 B11 1.78(4)
B10 B12 1.80(5)
C11 C12 1.39(4)
C11 C16 1.62(5)
B11 H11 1.1000
B11 B12 1.83(5)
C12 C13 1.37(4)
C12 C17 1.57(5)
B12 H12 1.1000
C13 C18 1.58(4)
C14 H14A 0.9600
C14 H14B 0.9600
C14 H14C 0.9600
C15 H15A 0.9600
C15 H15B 0.9600
C15 H15C 0.9600
C16 H16A 0.9600
C16 H16B 0.9600
C16 H16C 0.9600
C17 H17A 0.9600
C17 H17B 0.9600
C17 H17C 0.9600
C18 H18A 0.9600
C18 H18B 0.9600
C18 H18C 0.9600
Ir1B Cl1B 2.452(7)
Ir1B Cl2B 2.464(6)
Ir1B C7B 1.93(3)
Ir1B C9B 2.05(3)
Ir1B C10B 2.05(3)
Ir1B C11B 2.18(3)
Ir1B C12B 2.14(3)
Ir1B C13B 2.07(3)
N1B C6B 1.44(3)
N1B C7B 1.48(3)
N1B C8B 1.43(3)
C1B H1B 1.1000
C1B C2B 1.66(4)
C1B B3B 1.76(4)
C1B B4B 1.79(5)
C1B B5B 1.82(4)
C1B B6B 1.66(5)
N2B C4B 1.46(3)
N2B C5B 1.39(3)
N2B C7B 1.40(3)
C2B C3B 1.53(3)
C2B B3B 1.71(4)
C2B B6B 1.67(4)
C2B B7B 1.69(4)
C2B B11B 1.65(4)
C3B H3BA 0.9700
C3B H3BB 0.9700
C3B C4B 1.51(3)
B3B H3BC 1.1000
B3B B4B 1.76(4)
B3B B7B 1.70(5)
B3B B8B 1.71(5)
C4B H4BA 0.9700
C4B H4BB 0.9700
B4B H4BC 1.1000
B4B B5B 1.89(5)
B4B B8B 1.77(5)
B4B B9B 1.85(5)
C5B H5B 0.9300
C5B C6B 1.35(4)
B5B H5BA 1.1000
B5B B6B 1.70(4)
B5B B9B 1.83(6)
B5B B10B 1.83(5)
C6B H6B 0.9300
B6B H6BA 1.1000
B6B B10B 1.78(5)
B6B B11B 1.79(5)
B7B H7B 1.1000
B7B B8B 1.73(4)
B7B B11B 1.71(4)
B7B B12B 1.79(4)
C8B H8BA 0.9600
C8B H8BB 0.9600
C8B H8BC 0.9600
B8B H8BD 1.1000
B8B B9B 1.81(5)
B8B B12B 1.83(5)
C9B C10B 1.41(3)
C9B C13B 1.42(4)
C9B C14B 1.61(4)
B9B H9B 1.1000
B9B B10B 1.76(5)
B9B B12B 1.75(5)
C10B C11B 1.42(3)
C10B C15B 1.55(3)
B10B H10B 1.1000
B10B B11B 1.63(4)
B10B B12B 1.69(5)
C11B C12B 1.36(3)
C11B C16B 1.54(3)
B11B H11B 1.1000
B11B B12B 1.62(5)
C12B C13B 1.30(4)
C12B C17B 1.59(4)
B12B H12B 1.1000
C13B C18B 1.54(3)
C14B H14D 0.9600
C14B H14E 0.9600
C14B H14F 0.9600
C15B H15D 0.9600
C15B H15E 0.9600
C15B H15F 0.9600
C16B H16D 0.9600
C16B H16E 0.9600
C16B H16F 0.9600
C17B H17D 0.9600
C17B H17E 0.9600
C17B H17F 0.9600
C18B H18D 0.9600
C18B H18E 0.9600
C18B H18F 0.9600
Ir1C Cl1C 2.437(7)
Ir1C Cl2C 2.456(6)
Ir1C C7C 1.88(3)
Ir1C C9C 2.01(3)
Ir1C C10C 2.04(3)
Ir1C C11C 2.15(3)
Ir1C C12C 2.19(3)
Ir1C C13C 2.09(3)
N1C C6C 1.39(4)
N1C C7C 1.43(3)
N1C C8C 1.52(4)
C1C H1C 1.1000
C1C C2C 1.64(4)
C1C B3C 1.68(5)
C1C B4C 1.66(5)
C1C B5C 1.79(6)
C1C B6C 1.72(5)
N2C C4C 1.47(3)
N2C C5C 1.39(3)
N2C C7C 1.47(4)
C2C C3C 1.49(4)
C2C B3C 1.63(5)
C2C B6C 1.63(5)
C2C B7C 1.73(5)
C2C B11C 1.74(5)
C3C H3CA 0.9700
C3C H3CB 0.9700
C3C C4C 1.51(3)
B3C H3C 1.1000
B3C B4C 1.78(6)
B3C B7C 1.63(5)
B3C B8C 1.76(6)
C4C H4CA 0.9700
C4C H4CB 0.9700
B4C H4C 1.1000
B4C B5C 1.74(6)
B4C B8C 1.75(6)
B4C B9C 1.68(6)
C5C H5C 0.9300
C5C C6C 1.30(4)
B5C H5CA 1.1000
B5C B6C 1.65(5)
B5C B9C 1.74(6)
B5C B10C 1.61(6)
C6C H6C 0.9300
B6C H6CA 1.1000
B6C B10C 1.70(5)
B6C B11C 1.71(5)
B7C H7C 1.1000
B7C B8C 1.69(5)
B7C B11C 1.72(6)
B7C B12C 1.69(5)
C8C H8CA 0.9600
C8C H8CB 0.9600
C8C H8CC 0.9600
B8C H8CD 1.1000
B8C B9C 1.69(6)
B8C B12C 1.61(6)
C9C C10C 1.33(4)
C9C C13C 1.36(4)
C9C C14C 1.62(4)
B9C H9C 1.1000
B9C B10C 1.60(6)
B9C B12C 1.71(5)
C10C C11C 1.39(4)
C10C C15C 1.57(4)
B10C H10C 1.1000
B10C B11C 1.86(6)
B10C B12C 1.73(6)
C11C C12C 1.35(4)
C11C C16C 1.60(4)
B11C H11C 1.1000
B11C B12C 1.79(5)
C12C C13C 1.38(4)
C12C C17C 1.58(4)
B12C H12C 1.1000
C13C C18C 1.53(4)
C14C H14G 0.9600
C14C H14H 0.9600
C14C H14I 0.9600
C15C H15G 0.9600
C15C H15H 0.9600
C15C H15I 0.9600
C16C H16G 0.9600
C16C H16H 0.9600
C16C H16I 0.9600
C17C H17G 0.9600
C17C H17H 0.9600
C17C H17I 0.9600
C18C H18G 0.9600
C18C H18H 0.9600
C18C H18I 0.9600

loop_
_geom_torsion_atom_site_label_1
_geom_torsion_atom_site_label_2
_geom_torsion_atom_site_label_3
_geom_torsion_atom_site_label_4
_geom_torsion
Ir1 C9 C10 C11 68(3)
Ir1 C9 C10 C15 -131(5)
Ir1 C9 C13 C12 -59(2)
Ir1 C9 C13 C18 118(3)
Ir1 C10 C11 C12 59(2)
Ir1 C10 C11 C16 -117(4)
Ir1 C11 C12 C13 61(2)
Ir1 C11 C12 C17 -125(4)
Ir1 C12 C13 C9 53(2)
Ir1 C12 C13 C18 -124(3)
C1 C2 C3 C4 -22(4)
C1 C2 B3 B4 38(2)
C1 C2 B3 B7 147(2)
C1 C2 B3 B8 105(2)
C1 C2 B6 B5 -41.4(18)
C1 C2 B6 B10 -100(2)
C1 C2 B6 B11 -140(2)
C1 C2 B7 B3 -31(2)
C1 C2 B7 B8 10(3)
C1 C2 B7 B11 107(2)
C1 C2 B7 B12 68(3)
C1 C2 B11 B6 39(2)
C1 C2 B11 B7 -105(2)
C1 C2 B11 B10 -3(3)
C1 C2 B11 B12 -65(3)
C1 B3 B4 B5 42(2)
C1 B3 B4 B8 138(2)
C1 B3 B4 B9 103(2)
C1 B3 B7 C2 31(2)
C1 B3 B7 B8 -103(3)
C1 B3 B7 B11 -4(3)
C1 B3 B7 B12 -68(3)
C1 B3 B8 B4 -39(2)
C1 B3 B8 B7 107(3)
C1 B3 B8 B9 -1(3)
C1 B3 B8 B12 67(3)
C1 B4 B5 B6 33.7(19)
C1 B4 B5 B9 138(2)
C1 B4 B5 B10 98(2)
C1 B4 B8 B3 37(2)
C1 B4 B8 B7 7(3)
C1 B4 B8 B9 -101(2)
C1 B4 B8 B12 -62(3)
C1 B4 B9 B5 -38(2)
C1 B4 B9 B8 99(2)
C1 B4 B9 B10 0(3)
C1 B4 B9 B12 64(3)
C1 B5 B6 C2 40.9(18)
C1 B5 B6 B10 138(2)
C1 B5 B6 B11 99(2)
C1 B5 B9 B4 37(2)
C1 B5 B9 B8 -3(3)
C1 B5 B9 B10 -100(2)
C1 B5 B9 B12 -63(3)
C1 B5 B10 B6 -37(2)
C1 B5 B10 B9 103(2)
C1 B5 B10 B11 2(3)
C1 B5 B10 B12 67(3)
C1 B6 B10 B5 37(2)
C1 B6 B10 B9 2(3)
C1 B6 B10 B11 -98(2)
C1 B6 B10 B12 -63(3)
C1 B6 B11 C2 -34.6(18)
C1 B6 B11 B7 -2(3)
C1 B6 B11 B10 99(2)
C1 B6 B11 B12 64(3)
N2 C5 C6 N1 1(3)
C2 C1 B3 B4 -139(2)
C2 C1 B3 B7 -31(2)
C2 C1 B3 B8 -100(2)
C2 C1 B4 B3 35(2)
C2 C1 B4 B5 -98(2)
C2 C1 B4 B8 -1(3)
C2 C1 B4 B9 -61(3)
C2 C1 B5 B4 100(2)
C2 C1 B5 B6 -41.5(19)
C2 C1 B5 B9 62(3)
C2 C1 B5 B10 -4(3)
C2 C1 B6 B5 131(2)
C2 C1 B6 B10 96(2)
C2 C1 B6 B11 33.6(18)
C2 C3 C4 N2 -178(2)
C2 B3 B4 C1 -37(2)
C2 B3 B4 B5 5(3)
C2 B3 B4 B8 101(3)
C2 B3 B4 B9 65(3)
C2 B3 B7 B8 -134(2)
C2 B3 B7 B11 -35.3(19)
C2 B3 B7 B12 -99(2)
C2 B3 B8 B4 -104(2)
C2 B3 B8 B7 42(2)
C2 B3 B8 B9 -66(3)
C2 B3 B8 B12 3(3)
C2 B6 B10 B5 97(2)
C2 B6 B10 B9 62(2)
C2 B6 B10 B11 -38.1(19)
C2 B6 B10 B12 -2(3)
C2 B6 B11 B7 33(2)
C2 B6 B11 B10 134(2)
C2 B6 B11 B12 98(2)
C2 B7 B8 B3 -40(2)
C2 B7 B8 B4 -10(3)
C2 B7 B8 B9 55(3)
C2 B7 B8 B12 98(3)
C2 B7 B11 B6 -33(2)
C2 B7 B11 B10 -99(2)
C2 B7 B11 B12 -136(2)
C2 B7 B12 B8 -99(2)
C2 B7 B12 B9 -62(3)
C2 B7 B12 B10 1(3)
C2 B7 B12 B11 36.6(19)
C2 B11 B12 B7 -39(2)
C2 B11 B12 B8 0(3)
C2 B11 B12 B9 61(3)
C2 B11 B12 B10 100(2)
C3 C2 B3 C1 110(2)
C3 C2 B3 B4 148(2)
C3 C2 B3 B7 -103(2)
C3 C2 B3 B8 -145(2)
C3 C2 B6 C1 -107(3)
C3 C2 B6 B5 -149(2)
C3 C2 B6 B10 152(2)
C3 C2 B6 B11 113(3)
C3 C2 B7 B3 106(2)
C3 C2 B7 B8 147(2)
C3 C2 B7 B11 -116(2)
C3 C2 B7 B12 -155(2)
C3 C2 B11 B6 -115(3)
C3 C2 B11 B7 102(3)
C3 C2 B11 B10 -156(2)
C3 C2 B11 B12 141(2)
B3 C1 C2 C3 -104(3)
B3 C1 C2 B6 140(2)
B3 C1 C2 B7 30(2)
B3 C1 C2 B11 101(3)
B3 C1 B4 B5 -133(2)
B3 C1 B4 B8 -37(2)
B3 C1 B4 B9 -97(2)
B3 C1 B5 B4 40.0(19)
B3 C1 B5 B6 -102(2)
B3 C1 B5 B9 2(3)
B3 C1 B5 B10 -64(3)
B3 C1 B6 C2 -34.6(19)
B3 C1 B6 B5 97(2)
B3 C1 B6 B10 61(2)
B3 C1 B6 B11 -1(3)
B3 C2 C3 C4 -92(3)
B3 C2 B6 C1 37(2)
B3 C2 B6 B5 -4(3)
B3 C2 B6 B10 -63(2)
B3 C2 B6 B11 -103(2)
B3 C2 B7 B8 41(2)
B3 C2 B7 B11 138(2)
B3 C2 B7 B12 99(2)
B3 C2 B11 B6 106(2)
B3 C2 B11 B7 -38(2)
B3 C2 B11 B10 64(3)
B3 C2 B11 B12 1(3)
B3 B4 B5 C1 -40.7(19)
B3 B4 B5 B6 -7(3)
B3 B4 B5 B9 98(2)
B3 B4 B5 B10 58(3)
B3 B4 B8 B7 -30(2)
B3 B4 B8 B9 -138(3)
B3 B4 B8 B12 -98(3)
B3 B4 B9 B5 -100(3)
B3 B4 B9 B8 37(2)
B3 B4 B9 B10 -62(3)
B3 B4 B9 B12 2(3)
B3 B7 B8 B4 30(2)
B3 B7 B8 B9 95(3)
B3 B7 B8 B12 138(3)
B3 B7 B11 C2 37(2)
B3 B7 B11 B6 4(3)
B3 B7 B11 B10 -62(3)
B3 B7 B11 B12 -99(2)
B3 B7 B12 B8 -37(2)
B3 B7 B12 B9 0(3)
B3 B7 B12 B10 62(3)
B3 B7 B12 B11 98(2)
B3 B8 B9 B4 -37(2)
B3 B8 B9 B5 2(3)
B3 B8 B9 B10 65(3)
B3 B8 B9 B12 103(3)
B3 B8 B12 B7 36(2)
B3 B8 B12 B9 -100(3)
B3 B8 B12 B10 -63(3)
B3 B8 B12 B11 -2(3)
C4 N2 C5 C6 -177(3)
C4 N2 C7 Ir1 5(4)
C4 N2 C7 N1 176(2)
B4 C1 C2 C3 -140(2)
B4 C1 C2 B3 -36(2)
B4 C1 C2 B6 105(2)
B4 C1 C2 B7 -6(3)
B4 C1 C2 B11 65(3)
B4 C1 B3 C2 139(2)
B4 C1 B3 B7 108(3)
B4 C1 B3 B8 39(2)
B4 C1 B5 B6 -142(2)
B4 C1 B5 B9 -38(2)
B4 C1 B5 B10 -104(2)
B4 C1 B6 C2 -97(2)
B4 C1 B6 B5 34(2)
B4 C1 B6 B10 -2(3)
B4 C1 B6 B11 -63(2)
B4 B3 B7 C2 100(3)
B4 B3 B7 B8 -34(3)
B4 B3 B7 B11 65(3)
B4 B3 B7 B12 1(3)
B4 B3 B8 B7 146(3)
B4 B3 B8 B9 38(2)
B4 B3 B8 B12 106(3)
B4 B5 B6 C1 -34(2)
B4 B5 B6 C2 7(3)
B4 B5 B6 B10 103(3)
B4 B5 B6 B11 65(3)
B4 B5 B9 B8 -40(2)
B4 B5 B9 B10 -137(2)
B4 B5 B9 B12 -101(2)
B4 B5 B10 B6 -100(2)
B4 B5 B10 B9 40(2)
B4 B5 B10 B11 -61(3)
B4 B5 B10 B12 4(3)
B4 B8 B9 B5 39(2)
B4 B8 B9 B10 102(2)
B4 B8 B9 B12 140(3)
B4 B8 B12 B7 99(3)
B4 B8 B12 B9 -38(2)
B4 B8 B12 B10 0(3)
B4 B8 B12 B11 61(3)
B4 B9 B10 B5 -38(2)
B4 B9 B10 B6 -1(3)
B4 B9 B10 B11 61(3)
B4 B9 B10 B12 101(2)
B4 B9 B12 B7 -1(3)
B4 B9 B12 B8 37(2)
B4 B9 B12 B10 -100(3)
B4 B9 B12 B11 -62(3)
C5 N2 C4 C3 -69(3)
C5 N2 C7 Ir1 -171(2)
C5 N2 C7 N1 1(3)
B5 C1 C2 C3 159(2)
B5 C1 C2 B3 -97(2)
B5 C1 C2 B6 43(2)
B5 C1 C2 B7 -67(3)
B5 C1 C2 B11 4(3)
B5 C1 B3 C2 99(2)
B5 C1 B3 B4 -40(2)
B5 C1 B3 B7 68(3)
B5 C1 B3 B8 -1(3)
B5 C1 B4 B3 133(2)
B5 C1 B4 B8 97(2)
B5 C1 B4 B9 36(2)
B5 C1 B6 C2 -131(2)
B5 C1 B6 B10 -35.9(19)
B5 C1 B6 B11 -98(2)
B5 B4 B8 B3 101(2)
B5 B4 B8 B7 71(3)
B5 B4 B8 B9 -37(2)
B5 B4 B8 B12 2(3)
B5 B4 B9 B8 137(2)
B5 B4 B9 B10 38(2)
B5 B4 B9 B12 102(3)
B5 B6 B10 B9 -35(2)
B5 B6 B10 B11 -135(2)
B5 B6 B10 B12 -100(3)
B5 B6 B11 C2 -96(2)
B5 B6 B11 B7 -63(3)
B5 B6 B11 B10 38(2)
B5 B6 B11 B12 2(3)
B5 B9 B10 B6 37(2)
B5 B9 B10 B11 99(2)
B5 B9 B10 B12 140(2)
B5 B9 B12 B7 63(3)
B5 B9 B12 B8 101(3)
B5 B9 B12 B10 -36(2)
B5 B9 B12 B11 2(3)
B5 B10 B11 C2 0(3)
B5 B10 B11 B6 -41(2)
B5 B10 B11 B7 63(3)
B5 B10 B11 B12 101(3)
B5 B10 B12 B7 -65(3)
B5 B10 B12 B8 -2(3)
B5 B10 B12 B9 35(2)
B5 B10 B12 B11 -101(2)
C6 N1 C7 Ir1 172(2)
C6 N1 C7 N2 0(3)
B6 C1 C2 C3 115(3)
B6 C1 C2 B3 -140(2)
B6 C1 C2 B7 -110(3)
B6 C1 C2 B11 -39(2)
B6 C1 B3 C2 34.8(19)
B6 C1 B3 B4 -104(2)
B6 C1 B3 B7 4(3)
B6 C1 B3 B8 -65(3)
B6 C1 B4 B3 97(2)
B6 C1 B4 B5 -36(2)
B6 C1 B4 B8 61(3)
B6 C1 B4 B9 1(3)
B6 C1 B5 B4 142(2)
B6 C1 B5 B9 104(2)
B6 C1 B5 B10 38(2)
B6 C2 C3 C4 52(3)
B6 C2 B3 C1 -38(2)
B6 C2 B3 B4 0(3)
B6 C2 B3 B7 109(2)
B6 C2 B3 B8 67(3)
B6 C2 B7 B3 -101(2)
B6 C2 B7 B8 -60(3)
B6 C2 B7 B11 37(2)
B6 C2 B7 B12 -2(3)
B6 C2 B11 B7 -144(2)
B6 C2 B11 B10 -42(2)
B6 C2 B11 B12 -104(2)
B6 B5 B9 B4 100(2)
B6 B5 B9 B8 60(3)
B6 B5 B9 B10 -37(2)
B6 B5 B9 B12 -1(3)
B6 B5 B10 B9 140(2)
B6 B5 B10 B11 39(2)
B6 B5 B10 B12 104(2)
B6 B10 B11 C2 41(2)
B6 B10 B11 B7 104(2)
B6 B10 B11 B12 141(2)
B6 B10 B12 B7 1(3)
B6 B10 B12 B8 64(3)
B6 B10 B12 B9 101(2)
B6 B10 B12 B11 -35(2)
B6 B11 B12 B7 -102(2)
B6 B11 B12 B8 -63(3)
B6 B11 B12 B9 -3(3)
B6 B11 B12 B10 36(2)
C7 N1 C6 C5 -1(4)
C7 N2 C4 C3 115(3)
C7 N2 C5 C6 -1(4)
B7 C2 C3 C4 -157(2)
B7 C2 B3 C1 -147(2)
B7 C2 B3 B4 -109(3)
B7 C2 B3 B8 -43(2)
B7 C2 B6 C1 103(2)
B7 C2 B6 B5 62(3)
B7 C2 B6 B10 3(3)
B7 C2 B6 B11 -37(2)
B7 C2 B11 B6 144(2)
B7 C2 B11 B10 102(2)
B7 C2 B11 B12 39(2)
B7 B3 B4 C1 -105(3)
B7 B3 B4 B5 -63(3)
B7 B3 B4 B8 34(3)
B7 B3 B4 B9 -2(3)
B7 B3 B8 B4 -146(3)
B7 B3 B8 B9 -108(3)
B7 B3 B8 B12 -40(2)
B7 B8 B9 B4 -97(3)
B7 B8 B9 B5 -58(3)
B7 B8 B9 B10 5(3)
B7 B8 B9 B12 42(2)
B7 B8 B12 B9 -137(2)
B7 B8 B12 B10 -99(2)
B7 B8 B12 B11 -38(2)
B7 B11 B12 B8 39(2)
B7 B11 B12 B9 100(2)
B7 B11 B12 B10 138(2)
C8 N1 C6 C5 175(3)
C8 N1 C7 Ir1 -3(4)
C8 N1 C7 N2 -175(2)
B8 B3 B4 C1 -138(2)
B8 B3 B4 B5 -97(2)
B8 B3 B4 B9 -36(2)
B8 B3 B7 C2 134(2)
B8 B3 B7 B11 98(2)
B8 B3 B7 B12 35(2)
B8 B4 B5 C1 -102(2)
B8 B4 B5 B6 -68(3)
B8 B4 B5 B9 36(2)
B8 B4 B5 B10 -4(3)
B8 B4 B9 B5 -137(2)
B8 B4 B9 B10 -98(3)
B8 B4 B9 B12 -35(2)
B8 B7 B11 C2 99(2)
B8 B7 B11 B6 66(3)
B8 B7 B11 B10 1(3)
B8 B7 B11 B12 -37(2)
B8 B7 B12 B9 37(2)
B8 B7 B12 B10 99(2)
B8 B7 B12 B11 136(2)
B8 B9 B10 B5 -104(3)
B8 B9 B10 B6 -66(3)
B8 B9 B10 B11 -4(3)
B8 B9 B10 B12 36(2)
B8 B9 B12 B7 -38(2)
B8 B9 B12 B10 -137(3)
B8 B9 B12 B11 -99(3)
C9 C10 C11 Ir1 -61(2)
C9 C10 C11 C12 -1(4)
C9 C10 C11 C16 -178(3)
B9 B4 B5 C1 -138(2)
B9 B4 B5 B6 -105(2)
B9 B4 B5 B10 -40(2)
B9 B4 B8 B3 138(3)
B9 B4 B8 B7 108(3)
B9 B4 B8 B12 39(2)
B9 B5 B6 C1 -100(2)
B9 B5 B6 C2 -59(3)
B9 B5 B6 B10 38(2)
B9 B5 B6 B11 -1(3)
B9 B5 B10 B6 -140(2)
B9 B5 B10 B11 -101(3)
B9 B5 B10 B12 -36(2)
B9 B8 B12 B7 137(2)
B9 B8 B12 B10 37(2)
B9 B8 B12 B11 99(2)
B9 B10 B11 C2 -60(3)
B9 B10 B11 B6 -101(2)
B9 B10 B11 B7 2(3)
B9 B10 B11 B12 40(2)
B9 B10 B12 B7 -100(2)
B9 B10 B12 B8 -37(2)
B9 B10 B12 B11 -135(2)
C10 C9 C13 Ir1 68(3)
C10 C9 C13 C12 9(4)
C10 C9 C13 C18 -174(3)
C10 C11 C12 Ir1 -55(2)
C10 C11 C12 C13 6(4)
C10 C11 C12 C17 -180(3)
B10 B5 B6 C1 -138(2)
B10 B5 B6 C2 -97(2)
B10 B5 B6 B11 -39(2)
B10 B5 B9 B4 137(2)
B10 B5 B9 B8 97(3)
B10 B5 B9 B12 36(2)
B10 B6 B11 C2 -134(2)
B10 B6 B11 B7 -101(2)
B10 B6 B11 B12 -35(2)
B10 B9 B12 B7 99(2)
B10 B9 B12 B8 137(3)
B10 B9 B12 B11 38(2)
B10 B11 B12 B7 -138(2)
B10 B11 B12 B8 -99(2)
B10 B11 B12 B9 -39(2)
C11 C12 C13 Ir1 -63(2)
C11 C12 C13 C9 -10(4)
C11 C12 C13 C18 173(3)
B11 C2 C3 C4 130(3)
B11 C2 B3 C1 -107(2)
B11 C2 B3 B4 -69(3)
B11 C2 B3 B7 40(2)
B11 C2 B3 B8 -2(3)
B11 C2 B6 C1 140(2)
B11 C2 B6 B5 99(2)
B11 C2 B6 B10 40(2)
B11 C2 B7 B3 -138(2)
B11 C2 B7 B8 -97(2)
B11 C2 B7 B12 -39(2)
B11 B6 B10 B5 135(2)
B11 B6 B10 B9 100(2)
B11 B6 B10 B12 36(2)
B11 B7 B8 B3 -99(2)
B11 B7 B8 B4 -69(3)
B11 B7 B8 B9 -3(3)
B11 B7 B8 B12 39(2)
B11 B7 B12 B8 -136(2)
B11 B7 B12 B9 -98(2)
B11 B7 B12 B10 -36(2)
B11 B10 B12 B7 36(2)
B11 B10 B12 B8 99(2)
B11 B10 B12 B9 135(2)
B12 B7 B8 B3 -138(3)
B12 B7 B8 B4 -108(3)
B12 B7 B8 B9 -43(2)
B12 B7 B11 C2 136(2)
B12 B7 B11 B6 103(2)
B12 B7 B11 B10 37(2)
B12 B8 B9 B4 -140(3)
B12 B8 B9 B5 -101(3)
B12 B8 B9 B10 -38(2)
B12 B9 B10 B5 -140(2)
B12 B9 B10 B6 -103(2)
B12 B9 B10 B11 -40(2)
B12 B10 B11 C2 -100(2)
B12 B10 B11 B6 -141(2)
B12 B10 B11 B7 -38(2)
C13 C9 C10 Ir1 -73(3)
C13 C9 C10 C11 -5(4)
C13 C9 C10 C15 156(4)
C14 C9 C10 Ir1 128(4)
C14 C9 C10 C11 -164(3)
C14 C9 C10 C15 -2(6)
C14 C9 C13 Ir1 -136(4)
C14 C9 C13 C12 165(3)
C14 C9 C13 C18 -18(5)
C15 C10 C11 Ir1 134(3)
C15 C10 C11 C12 -167(3)
C15 C10 C11 C16 17(6)
C16 C11 C12 Ir1 123(3)
C16 C11 C12 C13 -176(3)
C16 C11 C12 C17 -2(5)
C17 C12 C13 Ir1 123(3)
C17 C12 C13 C9 176(3)
C17 C12 C13 C18 -1(5)
Ir1B C9B C10B C11B 66.8(19)
Ir1B C9B C10B C15B -129(3)
Ir1B C9B C13B C12B -67(2)
Ir1B C9B C13B C18B 128(3)
Ir1B C10B C11B C12B 60(2)
Ir1B C10B C11B C16B -121(2)
Ir1B C11B C12B C13B 57(2)
Ir1B C11B C12B C17B -128(3)
Ir1B C12B C13B C9B 62.4(19)
Ir1B C12B C13B C18B -132(3)
C1B C2B C3B C4B 123(3)
C1B C2B B3B B4B 39(2)
C1B C2B B3B B7B 144(2)
C1B C2B B3B B8B 103(2)
C1B C2B B6B B5B -42(3)
C1B C2B B6B B10B -108(3)
C1B C2B B6B B11B -139(2)
C1B C2B B7B B3B -35(2)
C1B C2B B7B B8B 5(3)
C1B C2B B7B B11B 104(2)
C1B C2B B7B B12B 70(3)
C1B C2B B11B B6B 38(2)
C1B C2B B11B B7B -105(2)
C1B C2B B11B B10B 3(3)
C1B C2B B11B B12B -65(3)
C1B B3B B4B B5B 36(2)
C1B B3B B4B B8B 137(3)
C1B B3B B4B B9B 98(3)
C1B B3B B7B C2B 31.4(19)
C1B B3B B7B B8B -102(2)
C1B B3B B7B B11B -4(3)
C1B B3B B7B B12B -63(3)
C1B B3B B8B B4B -40(2)
C1B B3B B8B B7B 100(3)
C1B B3B B8B B9B 1(3)
C1B B3B B8B B12B 62(3)
C1B B4B B5B B6B 34(2)
C1B B4B B5B B9B 134(2)
C1B B4B B5B B10B 96(2)
C1B B4B B8B B3B 38(2)
C1B B4B B8B B7B 2(3)
C1B B4B B8B B9B -98(3)
C1B B4B B8B B12B -62(3)
C1B B4B B9B B5B -40(2)
C1B B4B B9B B8B 100(2)
C1B B4B B9B B10B 1(3)
C1B B4B B9B B12B 62(3)
C1B B5B B6B C2B 39(2)
C1B B5B B6B B10B 134(3)
C1B B5B B6B B11B 100(3)
C1B B5B B9B B4B 39(2)
C1B B5B B9B B8B 3(3)
C1B B5B B9B B10B -96(2)
C1B B5B B9B B12B -62(3)
C1B B5B B10B B6B -38(2)
C1B B5B B10B B9B 98(2)
C1B B5B B10B B11B 0(3)
C1B B5B B10B B12B 62(3)
C1B B6B B10B B5B 45(2)
C1B B6B B10B B9B 7(3)
C1B B6B B10B B11B -94(3)
C1B B6B B10B B12B -57(3)
C1B B6B B11B C2B -36(2)
C1B B6B B11B B7B -3(3)
C1B B6B B11B B10B 106(3)
C1B B6B B11B B12B 67(3)
N2B C5B C6B N1B 4(3)
C2B C1B B3B B4B -137(3)
C2B C1B B3B B7B -32(2)
C2B C1B B3B B8B -97(3)
C2B C1B B4B B3B 38(2)
C2B C1B B4B B5B -100(3)
C2B C1B B4B B8B 1(3)
C2B C1B B4B B9B -61(3)
C2B C1B B5B B4B 101(2)
C2B C1B B5B B6B -38(2)
C2B C1B B5B B9B 61(3)
C2B C1B B5B B10B 2(3)
C2B C1B B6B B5B 137(3)
C2B C1B B6B B10B 92(3)
C2B C1B B6B B11B 34.8(19)
C2B C3B C4B N2B -180(2)
C2B B3B B4B C1B -37(2)
C2B B3B B4B B5B -1(3)
C2B B3B B4B B8B 100(3)
C2B B3B B4B B9B 61(3)
C2B B3B B7B B8B -134(2)
C2B B3B B7B B11B -35.7(19)
C2B B3B B7B B12B -94(2)
C2B B3B B8B B4B -100(2)
C2B B3B B8B B7B 40(2)
C2B B3B B8B B9B -59(3)
C2B B3B B8B B12B 2(3)
C2B B6B B10B B5B 107(3)
C2B B6B B10B B9B 69(3)
C2B B6B B10B B11B -32(2)
C2B B6B B10B B12B 5(3)
C2B B6B B11B B7B 33(2)
C2B B6B B11B B10B 142(3)
C2B B6B B11B B12B 103(3)
C2B B7B B8B B3B -41(2)
C2B B7B B8B B4B -4(3)
C2B B7B B8B B9B 62(3)
C2B B7B B8B B12B 97(2)
C2B B7B B11B B6B -32.5(19)
C2B B7B B11B B10B -100(3)
C2B B7B B11B B12B -139(3)
C2B B7B B12B B8B -102(3)
C2B B7B B12B B9B -65(3)
C2B B7B B12B B10B 0(3)
C2B B7B B12B B11B 35(2)
C2B B11B B12B B7B -38(2)
C2B B11B B12B B8B -1(3)
C2B B11B B12B B9B 62(3)
C2B B11B B12B B10B 102(3)
C3B C2B B3B C1B 109(3)
C3B C2B B3B B4B 148(2)
C3B C2B B3B B7B -108(3)
C3B C2B B3B B8B -148(2)
C3B C2B B6B C1B -109(3)
C3B C2B B6B B5B -151(3)
C3B C2B B6B B10B 143(2)
C3B C2B B6B B11B 112(3)
C3B C2B B7B B3B 111(3)
C3B C2B B7B B8B 152(2)
C3B C2B B7B B11B -110(3)
C3B C2B B7B B12B -143(2)
C3B C2B B11B B6B -108(3)
C3B C2B B11B B7B 109(3)
C3B C2B B11B B10B -143(2)
C3B C2B B11B B12B 149(2)
B3B C1B C2B C3B -112(3)
B3B C1B C2B B6B 142(2)
B3B C1B C2B B7B 34(2)
B3B C1B C2B B11B 102(2)
B3B C1B B4B B5B -139(3)
B3B C1B B4B B8B -37(2)
B3B C1B B4B B9B -99(3)
B3B C1B B5B B4B 37(2)
B3B C1B B5B B6B -102(3)
B3B C1B B5B B9B -2(3)
B3B C1B B5B B10B -62(3)
B3B C1B B6B C2B -35(2)
B3B C1B B6B B5B 102(3)
B3B C1B B6B B10B 57(3)
B3B C1B B6B B11B 0(3)
B3B C2B C3B C4B 49(3)
B3B C2B B6B C1B 37(2)
B3B C2B B6B B5B -5(4)
B3B C2B B6B B10B -72(3)
B3B C2B B6B B11B -102(3)
B3B C2B B7B B8B 40(2)
B3B C2B B7B B11B 139(2)
B3B C2B B7B B12B 105(2)
B3B C2B B11B B6B 106(2)
B3B C2B B11B B7B -37(2)
B3B C2B B11B B10B 71(3)
B3B C2B B11B B12B 3(3)
B3B B4B B5B C1B -36(2)
B3B B4B B5B B6B -2(3)
B3B B4B B5B B9B 98(3)
B3B B4B B5B B10B 60(3)
B3B B4B B8B B7B -36(2)
B3B B4B B8B B9B -135(3)
B3B B4B B8B B12B -100(3)
B3B B4B B9B B5B -101(3)
B3B B4B B9B B8B 38(2)
B3B B4B B9B B10B -60(3)
B3B B4B B9B B12B 0(3)
B3B B7B B8B B4B 36(2)
B3B B7B B8B B9B 102(3)
B3B B7B B8B B12B 137(3)
B3B B7B B11B C2B 37(2)
B3B B7B B11B B6B 4(3)
B3B B7B B11B B10B -63(3)
B3B B7B B11B B12B -102(3)
B3B B7B B12B B8B -38(2)
B3B B7B B12B B9B -2(3)
B3B B7B B12B B10B 63(3)
B3B B7B B12B B11B 98(3)
B3B B8B B9B B4B -40(2)
B3B B8B B9B B5B -3(3)
B3B B8B B9B B10B 61(3)
B3B B8B B9B B12B 98(3)
B3B B8B B12B B7B 38(2)
B3B B8B B12B B9B -102(3)
B3B B8B B12B B10B -62(3)
B3B B8B B12B B11B -1(3)
C4B N2B C5B C6B 178(2)
C4B N2B C7B Ir1B 14(4)
C4B N2B C7B N1B 179(2)
B4B C1B C2B C3B -150(2)
B4B C1B C2B B3B -38(2)
B4B C1B C2B B6B 104(3)
B4B C1B C2B B7B -4(3)
B4B C1B C2B B11B 63(3)
B4B C1B B3B C2B 137(3)
B4B C1B B3B B7B 104(2)
B4B C1B B3B B8B 40(2)
B4B C1B B5B B6B -139(3)
B4B C1B B5B B9B -40(2)
B4B C1B B5B B10B -99(3)
B4B C1B B6B C2B -98(2)
B4B C1B B6B B5B 38(2)
B4B C1B B6B B10B -6(3)
B4B C1B B6B B11B -64(3)
B4B B3B B7B C2B 97(3)
B4B B3B B7B B8B -37(2)
B4B B3B B7B B11B 61(3)
B4B B3B B7B B12B 3(3)
B4B B3B B8B B7B 140(3)
B4B B3B B8B B9B 41(2)
B4B B3B B8B B12B 102(3)
B4B B5B B6B C1B -35(2)
B4B B5B B6B C2B 4(3)
B4B B5B B6B B10B 99(3)
B4B B5B B6B B11B 65(3)
B4B B5B B9B B8B -36(2)
B4B B5B B9B B10B -135(2)
B4B B5B B9B B12B -101(3)
B4B B5B B10B B6B -98(2)
B4B B5B B10B B9B 39(2)
B4B B5B B10B B11B -60(3)
B4B B5B B10B B12B 2(3)
B4B B8B B9B B5B 37(2)
B4B B8B B9B B10B 102(3)
B4B B8B B9B B12B 139(3)
B4B B8B B12B B7B 102(3)
B4B B8B B12B B9B -38(2)
B4B B8B B12B B10B 2(3)
B4B B8B B12B B11B 63(3)
B4B B9B B10B B5B -41(2)
B4B B9B B10B B6B -4(3)
B4B B9B B10B B11B 61(3)
B4B B9B B10B B12B 100(3)
B4B B9B B12B B7B 1(3)
B4B B9B B12B B8B 36(2)
B4B B9B B12B B10B -101(3)
B4B B9B B12B B11B -62(3)
C5B N2B C4B C3B -78(3)
C5B N2B C7B Ir1B -167(2)
C5B N2B C7B N1B -1(3)
B5B C1B C2B C3B 144(2)
B5B C1B C2B B3B -104(2)
B5B C1B C2B B6B 37(2)
B5B C1B C2B B7B -70(3)
B5B C1B C2B B11B -3(3)
B5B C1B B3B C2B 98(3)
B5B C1B B3B B4B -39(2)
B5B C1B B3B B7B 65(3)
B5B C1B B3B B8B 1(3)
B5B C1B B4B B3B 139(3)
B5B C1B B4B B8B 101(3)
B5B C1B B4B B9B 39(2)
B5B C1B B6B C2B -137(3)
B5B C1B B6B B10B -44(2)
B5B C1B B6B B11B -102(3)
B5B B4B B8B B3B 100(3)
B5B B4B B8B B7B 64(3)
B5B B4B B8B B9B -36(2)
B5B B4B B8B B12B 0(3)
B5B B4B B9B B8B 139(2)
B5B B4B B9B B10B 41(2)
B5B B4B B9B B12B 101(3)
B5B B6B B10B B9B -39(2)
B5B B6B B10B B11B -139(3)
B5B B6B B10B B12B -103(3)
B5B B6B B11B C2B -104(3)
B5B B6B B11B B7B -71(3)
B5B B6B B11B B10B 38(2)
B5B B6B B11B B12B -1(3)
B5B B9B B10B B6B 36(2)
B5B B9B B10B B11B 102(3)
B5B B9B B10B B12B 141(3)
B5B B9B B12B B7B 66(3)
B5B B9B B12B B8B 101(3)
B5B B9B B12B B10B -36(2)
B5B B9B B12B B11B 3(3)
B5B B10B B11B C2B -1(3)
B5B B10B B11B B6B -35(2)
B5B B10B B11B B7B 64(3)
B5B B10B B11B B12B 104(3)
B5B B10B B12B B7B -63(3)
B5B B10B B12B B8B -2(3)
B5B B10B B12B B9B 37(2)
B5B B10B B12B B11B -99(3)
C6B N1B C7B Ir1B 170.2(19)
C6B N1B C7B N2B 4(3)
B6B C1B C2B C3B 106(3)
B6B C1B C2B B3B -142(2)
B6B C1B C2B B7B -108(3)
B6B C1B C2B B11B -40(2)
B6B C1B B3B C2B 35(2)
B6B C1B B3B B4B -101(3)
B6B C1B B3B B7B 3(3)
B6B C1B B3B B8B -62(3)
B6B C1B B4B B3B 102(3)
B6B C1B B4B B5B -36(2)
B6B C1B B4B B8B 65(3)
B6B C1B B4B B9B 3(3)
B6B C1B B5B B4B 139(3)
B6B C1B B5B B9B 99(3)
B6B C1B B5B B10B 40(2)
B6B C2B C3B C4B -169(2)
B6B C2B B3B C1B -35(2)
B6B C2B B3B B4B 3(3)
B6B C2B B3B B7B 108(3)
B6B C2B B3B B8B 67(3)
B6B C2B B7B B3B -102(3)
B6B C2B B7B B8B -61(3)
B6B C2B B7B B11B 37(2)
B6B C2B B7B B12B 3(3)
B6B C2B B11B B7B -143(2)
B6B C2B B11B B10B -35(2)
B6B C2B B11B B12B -103(3)
B6B B5B B9B B4B 97(2)
B6B B5B B9B B8B 62(3)
B6B B5B B9B B10B -38(2)
B6B B5B B9B B12B -4(3)
B6B B5B B10B B9B 137(3)
B6B B5B B10B B11B 38(2)
B6B B5B B10B B12B 100(3)
B6B B10B B11B C2B 34(2)
B6B B10B B11B B7B 99(3)
B6B B10B B11B B12B 139(3)
B6B B10B B12B B7B -3(3)
B6B B10B B12B B8B 58(3)
B6B B10B B12B B9B 97(3)
B6B B10B B12B B11B -38(2)
B6B B11B B12B B7B -101(3)
B6B B11B B12B B8B -65(3)
B6B B11B B12B B9B -1(3)
B6B B11B B12B B10B 39(3)
C7B N1B C6B C5B -5(3)
C7B N2B C4B C3B 101(3)
C7B N2B C5B C6B -2(3)
B7B C2B C3B C4B -22(3)
B7B C2B B3B C1B -144(2)
B7B C2B B3B B4B -105(3)
B7B C2B B3B B8B -41(2)
B7B C2B B6B C1B 103(3)
B7B C2B B6B B5B 61(3)
B7B C2B B6B B10B -5(3)
B7B C2B B6B B11B -36(2)
B7B C2B B11B B6B 143(2)
B7B C2B B11B B10B 108(3)
B7B C2B B11B B12B 40(2)
B7B B3B B4B C1B -100(3)
B7B B3B B4B B5B -63(3)
B7B B3B B4B B8B 37(2)
B7B B3B B4B B9B -2(3)
B7B B3B B8B B4B -140(3)
B7B B3B B8B B9B -99(3)
B7B B3B B8B B12B -38(2)
B7B B8B B9B B4B -103(3)
B7B B8B B9B B5B -65(3)
B7B B8B B9B B10B -1(4)
B7B B8B B9B B12B 36(3)
B7B B8B B12B B9B -140(3)
B7B B8B B12B B10B -100(3)
B7B B8B B12B B11B -38(2)
B7B B11B B12B B8B 37(2)
B7B B11B B12B B9B 100(3)
B7B B11B B12B B10B 140(3)
C8B N1B C6B C5B -179(2)
C8B N1B C7B Ir1B -16(4)
C8B N1B C7B N2B 178(2)
B8B B3B B4B C1B -137(3)
B8B B3B B4B B5B -100(3)
B8B B3B B4B B9B -39(2)
B8B B3B B7B C2B 134(2)
B8B B3B B7B B11B 98(2)
B8B B3B B7B B12B 40(2)
B8B B4B B5B C1B -98(2)
B8B B4B B5B B6B -63(3)
B8B B4B B5B B9B 36(2)
B8B B4B B5B B10B -1(3)
B8B B4B B9B B5B -139(2)
B8B B4B B9B B10B -98(3)
B8B B4B B9B B12B -38(2)
B8B B7B B11B C2B 99(3)
B8B B7B B11B B6B 67(3)
B8B B7B B11B B10B -1(4)
B8B B7B B11B B12B -39(3)
B8B B7B B12B B9B 36(2)
B8B B7B B12B B10B 101(3)
B8B B7B B12B B11B 136(3)
B8B B9B B10B B5B -102(3)
B8B B9B B10B B6B -65(3)
B8B B9B B10B B11B 1(4)
B8B B9B B10B B12B 39(3)
B8B B9B B12B B7B -35(2)
B8B B9B B12B B10B -137(3)
B8B B9B B12B B11B -98(3)
C9B C10B C11B Ir1B -63.2(18)
C9B C10B C11B C12B -4(3)
C9B C10B C11B C16B 176(2)
B9B B4B B5B C1B -134(2)
B9B B4B B5B B6B -100(3)
B9B B4B B5B B10B -38(2)
B9B B4B B8B B3B 135(3)
B9B B4B B8B B7B 100(3)
B9B B4B B8B B12B 36(2)
B9B B5B B6B C1B -97(3)
B9B B5B B6B C2B -57(3)
B9B B5B B6B B10B 37(2)
B9B B5B B6B B11B 3(3)
B9B B5B B10B B6B -137(3)
B9B B5B B10B B11B -99(3)
B9B B5B B10B B12B -36(2)
B9B B8B B12B B7B 140(3)
B9B B8B B12B B10B 40(2)
B9B B8B B12B B11B 101(3)
B9B B10B B11B C2B -66(3)
B9B B10B B11B B6B -99(3)
B9B B10B B11B B7B 0(4)
B9B B10B B11B B12B 40(3)
B9B B10B B12B B7B -100(3)
B9B B10B B12B B8B -39(2)
B9B B10B B12B B11B -135(3)
C10B C9B C13B Ir1B 61(2)
C10B C9B C13B C12B -6(3)
C10B C9B C13B C18B -171(3)
C10B C11B C12B Ir1B -56.8(19)
C10B C11B C12B C13B 0(4)
C10B C11B C12B C17B 175(3)
B10B B5B B6B C1B -134(3)
B10B B5B B6B C2B -94(3)
B10B B5B B6B B11B -34(2)
B10B B5B B9B B4B 135(2)
B10B B5B B9B B8B 100(3)
B10B B5B B9B B12B 34(2)
B10B B6B B11B C2B -142(3)
B10B B6B B11B B7B -109(3)
B10B B6B B11B B12B -39(3)
B10B B9B B12B B7B 102(3)
B10B B9B B12B B8B 137(3)
B10B B9B B12B B11B 39(2)
B10B B11B B12B B7B -140(3)
B10B B11B B12B B8B -104(3)
B10B B11B B12B B9B -40(3)
C11B C12B C13B Ir1B -59(2)
C11B C12B C13B C9B 4(4)
C11B C12B C13B C18B 169(3)
B11B C2B C3B C4B -94(3)
B11B C2B B3B C1B -106(2)
B11B C2B B3B B4B -67(3)
B11B C2B B3B B7B 38(2)
B11B C2B B3B B8B -3(3)
B11B C2B B6B C1B 139(2)
B11B C2B B6B B5B 97(3)
B11B C2B B6B B10B 31(2)
B11B C2B B7B B3B -139(2)
B11B C2B B7B B8B -99(2)
B11B C2B B7B B12B -34(2)
B11B B6B B10B B5B 139(3)
B11B B6B B10B B9B 100(3)
B11B B6B B10B B12B 36(2)
B11B B7B B8B B3B -101(3)
B11B B7B B8B B4B -65(3)
B11B B7B B8B B9B 1(3)
B11B B7B B8B B12B 36(2)
B11B B7B B12B B8B -136(3)
B11B B7B B12B B9B -100(3)
B11B B7B B12B B10B -35(2)
B11B B10B B12B B7B 36(2)
B11B B10B B12B B8B 96(3)
B11B B10B B12B B9B 135(3)
B12B B7B B8B B3B -137(3)
B12B B7B B8B B4B -101(3)
B12B B7B B8B B9B -35(3)
B12B B7B B11B C2B 139(3)
B12B B7B B11B B6B 106(3)
B12B B7B B11B B10B 39(3)
B12B B8B B9B B4B -139(3)
B12B B8B B9B B5B -101(3)
B12B B8B B9B B10B -37(2)
B12B B9B B10B B5B -141(3)
B12B B9B B10B B6B -104(3)
B12B B9B B10B B11B -38(3)
B12B B10B B11B C2B -105(3)
B12B B10B B11B B6B -139(3)
B12B B10B B11B B7B -40(3)
C13B C9B C10B Ir1B -61(2)
C13B C9B C10B C11B 6(3)
C13B C9B C10B C15B 170(3)
C14B C9B C10B Ir1B 123(3)
C14B C9B C10B C11B -171(3)
C14B C9B C10B C15B -6(4)
C14B C9B C13B Ir1B -123(3)
C14B C9B C13B C12B 170(3)
C14B C9B C13B C18B 5(5)
C15B C10B C11B Ir1B 132(3)
C15B C10B C11B C12B -168(3)
C15B C10B C11B C16B 11(4)
C16B C11B C12B Ir1B 124(3)
C16B C11B C12B C13B -179(3)
C16B C11B C12B C17B -4(5)
C17B C12B C13B Ir1B 126(3)
C17B C12B C13B C9B -172(3)
C17B C12B C13B C18B -6(5)
Ir1C C9C C10C C11C 67(2)
Ir1C C9C C10C C15C -128(4)
Ir1C C9C C13C C12C -65(2)
Ir1C C9C C13C C18C 124(3)
Ir1C C10C C11C C12C 61(2)
Ir1C C10C C11C C16C -120(3)
Ir1C C11C C12C C13C 58(2)
Ir1C C11C C12C C17C -121(3)
Ir1C C12C C13C C9C 60(2)
Ir1C C12C C13C C18C -129(3)
Cl1C Ir1C C7C N1C 52(3)
Cl1C Ir1C C7C N2C -136(3)
C1C C2C C3C C4C -174(3)
C1C C2C B3C B4C 36(3)
C1C C2C B3C B7C 139(3)
C1C C2C B3C B8C 99(3)
C1C C2C B6C B5C -35(3)
C1C C2C B6C B10C -98(3)
C1C C2C B6C B11C -143(3)
C1C C2C B7C B3C -38(3)
C1C C2C B7C B8C 4(4)
C1C C2C B7C B11C 107(3)
C1C C2C B7C B12C 64(3)
C1C C2C B11C B6C 36(3)
C1C C2C B11C B7C -98(3)
C1C C2C B11C B10C -1(3)
C1C C2C B11C B12C -58(3)
C1C B3C B4C B5C 41(3)
C1C B3C B4C B8C 141(3)
C1C B3C B4C B9C 106(4)
C1C B3C B7C C2C 37(2)
C1C B3C B7C B8C -98(3)
C1C B3C B7C B11C 5(4)
C1C B3C B7C B12C -63(4)
C1C B3C B8C B4C -33(3)
C1C B3C B8C B7C 105(3)
C1C B3C B8C B9C 3(4)
C1C B3C B8C B12C 68(4)
C1C B4C B5C B6C 39(3)
C1C B4C B5C B9C 139(3)
C1C B4C B5C B10C 103(3)
C1C B4C B8C B3C 34(3)
C1C B4C B8C B7C -1(4)
C1C B4C B8C B9C -105(4)
C1C B4C B8C B12C -66(4)
C1C B4C B9C B5C -40(3)
C1C B4C B9C B8C 98(3)
C1C B4C B9C B10C -4(5)
C1C B4C B9C B12C 62(4)
C1C B5C B6C C2C 33(3)
C1C B5C B6C B10C 136(3)
C1C B5C B6C B11C 103(3)
C1C B5C B9C B4C 34(3)
C1C B5C B9C B8C -5(4)
C1C B5C B9C B10C -104(3)
C1C B5C B9C B12C -65(4)
C1C B5C B10C B6C -39(3)
C1C B5C B10C B9C 94(4)
C1C B5C B10C B11C -10(4)
C1C B5C B10C B12C 54(4)
C1C B6C B10C B5C 41(3)
C1C B6C B10C B9C -4(4)
C1C B6C B10C B11C -106(3)
C1C B6C B10C B12C -68(3)
C1C B6C B11C C2C -34(2)
C1C B6C B11C B7C 6(3)
C1C B6C B11C B10C 101(3)
C1C B6C B11C B12C 65(3)
Cl2C Ir1C C7C N1C 139(3)
Cl2C Ir1C C7C N2C -49(3)
N2C C5C C6C N1C -4(5)
C2C C1C B3C B4C -137(3)
C2C C1C B3C B7C -39(3)
C2C C1C B3C B8C -103(3)
C2C C1C B4C B3C 39(3)
C2C C1C B4C B5C -98(3)
C2C C1C B4C B8C 4(4)
C2C C1C B4C B9C -59(4)
C2C C1C B5C B4C 104(3)
C2C C1C B5C B6C -31(3)
C2C C1C B5C B9C 69(3)
C2C C1C B5C B10C 10(4)
C2C C1C B6C B5C 144(3)
C2C C1C B6C B10C 106(3)
C2C C1C B6C B11C 35(2)
C2C C3C C4C N2C -180(2)
C2C B3C B4C C1C -37(3)
C2C B3C B4C B5C 4(4)
C2C B3C B4C B8C 104(3)
C2C B3C B4C B9C 68(4)
C2C B3C B7C B8C -135(3)
C2C B3C B7C B11C -32(3)
C2C B3C B7C B12C -100(3)
C2C B3C B8C B4C -96(3)
C2C B3C B8C B7C 42(3)
C2C B3C B8C B9C -60(4)
C2C B3C B8C B12C 6(4)
C2C B6C B10C B5C 104(4)
C2C B6C B10C B9C 59(4)
C2C B6C B10C B11C -43(3)
C2C B6C B10C B12C -5(4)
C2C B6C B11C B7C 40(2)
C2C B6C B11C B10C 135(3)
C2C B6C B11C B12C 99(3)
C2C B7C B8C B3C -39(3)
C2C B7C B8C B4C -2(4)
C2C B7C B8C B9C 60(4)
C2C B7C B8C B12C 100(3)
C2C B7C B11C B6C -38(2)
C2C B7C B11C B10C -96(2)
C2C B7C B11C B12C -133(3)
C2C B7C B12C B8C -99(3)
C2C B7C B12C B9C -60(3)
C2C B7C B12C B10C -1(3)
C2C B7C B12C B11C 42(2)
C2C B11C B12C B7C -41(3)
C2C B11C B12C B8C -5(4)
C2C B11C B12C B9C 61(4)
C2C B11C B12C B10C 94(3)
C3C C2C B3C C1C 108(3)
C3C C2C B3C B4C 144(3)
C3C C2C B3C B7C -113(3)
C3C C2C B3C B8C -153(3)
C3C C2C B6C C1C -109(3)
C3C C2C B6C B5C -144(3)
C3C C2C B6C B10C 153(3)
C3C C2C B6C B11C 108(3)
C3C C2C B7C B3C 110(3)
C3C C2C B7C B8C 151(3)
C3C C2C B7C B11C -105(3)
C3C C2C B7C B12C -149(3)
C3C C2C B11C B6C -111(3)
C3C C2C B11C B7C 115(3)
C3C C2C B11C B10C -148(3)
C3C C2C B11C B12C 154(3)
B3C C1C C2C C3C -113(3)
B3C C1C C2C B6C 135(3)
B3C C1C C2C B7C 36(3)
B3C C1C C2C B11C 100(3)
B3C C1C B4C B5C -136(3)
B3C C1C B4C B8C -34(3)
B3C C1C B4C B9C -97(4)
B3C C1C B5C B4C 42(3)
B3C C1C B5C B6C -93(3)
B3C C1C B5C B9C 7(4)
B3C C1C B5C B10C -52(4)
B3C C1C B6C C2C -38(2)
B3C C1C B6C B5C 106(3)
B3C C1C B6C B10C 68(3)
B3C C1C B6C B11C -3(3)
B3C C2C C3C C4C 113(3)
B3C C2C B6C C1C 42(3)
B3C C2C B6C B5C 7(4)
B3C C2C B6C B10C -56(4)
B3C C2C B6C B11C -101(3)
B3C C2C B7C B8C 42(3)
B3C C2C B7C B11C 145(3)
B3C C2C B7C B12C 102(3)
B3C C2C B11C B6C 103(3)
B3C C2C B11C B7C -31(3)
B3C C2C B11C B10C 66(3)
B3C C2C B11C B12C 8(4)
B3C B4C B5C C1C -39(3)
B3C B4C B5C B6C 0(4)
B3C B4C B5C B9C 100(3)
B3C B4C B5C B10C 65(4)
B3C B4C B8C B7C -35(3)
B3C B4C B8C B9C -139(3)
B3C B4C B8C B12C -100(3)
B3C B4C B9C B5C -102(3)
B3C B4C B9C B8C 36(3)
B3C B4C B9C B10C -66(4)
B3C B4C B9C B12C 0(4)
B3C B7C B8C B4C 37(3)
B3C B7C B8C B9C 99(4)
B3C B7C B8C B12C 139(4)
B3C B7C B11C C2C 31(3)
B3C B7C B11C B6C -7(4)
B3C B7C B11C B10C -64(3)
B3C B7C B11C B12C -102(3)
B3C B7C B12C B8C -38(3)
B3C B7C B12C B9C 2(4)
B3C B7C B12C B10C 61(4)
B3C B7C B12C B11C 103(3)
B3C B8C B9C B4C -37(3)
B3C B8C B9C B5C 2(4)
B3C B8C B9C B10C 63(4)
B3C B8C B9C B12C 100(3)
B3C B8C B12C B7C 35(3)
B3C B8C B12C B9C -102(4)
B3C B8C B12C B10C -68(4)
B3C B8C B12C B11C 0(4)
C4C N2C C5C C6C -173(3)
C4C N2C C7C Ir1C 2(4)
C4C N2C C7C N1C 176(2)
B4C C1C C2C C3C -154(3)
B4C C1C C2C B3C -41(3)
B4C C1C C2C B6C 94(3)
B4C C1C C2C B7C -5(4)
B4C C1C C2C B11C 59(4)
B4C C1C B3C C2C 137(3)
B4C C1C B3C B7C 98(3)
B4C C1C B3C B8C 34(3)
B4C C1C B5C B6C -135(3)
B4C C1C B5C B9C -35(3)
B4C C1C B5C B10C -94(4)
B4C C1C B6C C2C -105(3)
B4C C1C B6C B5C 39(3)
B4C C1C B6C B10C 1(4)
B4C C1C B6C B11C -70(3)
B4C B3C B7C C2C 98(3)
B4C B3C B7C B8C -37(3)
B4C B3C B7C B11C 66(4)
B4C B3C B7C B12C -2(4)
B4C B3C B8C B7C 138(4)
B4C B3C B8C B9C 36(3)
B4C B3C B8C B12C 102(4)
B4C B5C B6C C1C -37(3)
B4C B5C B6C C2C -4(4)
B4C B5C B6C B10C 99(4)
B4C B5C B6C B11C 66(4)
B4C B5C B9C B8C -39(3)
B4C B5C B9C B10C -138(4)
B4C B5C B9C B12C -100(4)
B4C B5C B10C B6C -98(3)
B4C B5C B10C B9C 36(3)
B4C B5C B10C B11C -69(3)
B4C B5C B10C B12C -4(4)
B4C B8C B9C B5C 39(3)
B4C B8C B9C B10C 100(4)
B4C B8C B9C B12C 137(3)
B4C B8C B12C B7C 99(3)
B4C B8C B12C B9C -37(3)
B4C B8C B12C B10C -3(4)
B4C B8C B12C B11C 64(4)
B4C B9C B10C B5C -38(3)
B4C B9C B10C B6C 4(4)
B4C B9C B10C B11C 66(4)
B4C B9C B10C B12C 101(3)
B4C B9C B12C B7C -1(4)
B4C B9C B12C B8C 39(3)
B4C B9C B12C B10C -100(4)
B4C B9C B12C B11C -64(4)
C5C N2C C4C C3C -66(4)
C5C N2C C7C Ir1C -175(3)
C5C N2C C7C N1C -1(3)
B5C C1C C2C C3C 142(3)
B5C C1C C2C B3C -105(3)
B5C C1C C2C B6C 30(3)
B5C C1C C2C B7C -69(3)
B5C C1C C2C B11C -5(4)
B5C C1C B3C C2C 97(3)
B5C C1C B3C B4C -40(3)
B5C C1C B3C B7C 57(4)
B5C C1C B3C B8C -6(4)
B5C C1C B4C B3C 136(3)
B5C C1C B4C B8C 102(3)
B5C C1C B4C B9C 39(3)
B5C C1C B6C C2C -144(3)
B5C C1C B6C B10C -38(3)
B5C C1C B6C B11C -109(3)
B5C B4C B8C B3C 101(3)
B5C B4C B8C B7C 66(4)
B5C B4C B8C B9C -38(3)
B5C B4C B8C B12C 1(4)
B5C B4C B9C B8C 138(3)
B5C B4C B9C B10C 36(3)
B5C B4C B9C B12C 102(3)
B5C B6C B10C B9C -45(3)
B5C B6C B10C B11C -147(4)
B5C B6C B10C B12C -109(4)
B5C B6C B11C C2C -105(4)
B5C B6C B11C B7C -65(4)
B5C B6C B11C B10C 30(3)
B5C B6C B11C B12C -6(4)
B5C B9C B10C B6C 42(3)
B5C B9C B10C B11C 103(3)
B5C B9C B10C B12C 138(3)
B5C B9C B12C B7C 63(4)
B5C B9C B12C B8C 103(4)
B5C B9C B12C B10C -36(3)
B5C B9C B12C B11C 0(4)
B5C B10C B11C C2C 7(4)
B5C B10C B11C B6C -30(3)
B5C B10C B11C B7C 68(4)
B5C B10C B11C B12C 106(4)
B5C B10C B12C B7C -60(4)
B5C B10C B12C B8C 5(4)
B5C B10C B12C B9C 41(3)
B5C B10C B12C B11C -100(3)
C6C N1C C7C Ir1C 172(3)
C6C N1C C7C N2C -2(4)
B6C C1C C2C C3C 112(3)
B6C C1C C2C B3C -135(3)
B6C C1C C2C B7C -99(3)
B6C C1C C2C B11C -35(3)
B6C C1C B3C C2C 38(2)
B6C C1C B3C B4C -99(3)
B6C C1C B3C B7C -1(4)
B6C C1C B3C B8C -65(3)
B6C C1C B4C B3C 99(3)
B6C C1C B4C B5C -37(3)
B6C C1C B4C B8C 65(4)
B6C C1C B4C B9C 2(4)
B6C C1C B5C B4C 135(3)
B6C C1C B5C B9C 100(3)
B6C C1C B5C B10C 41(3)
B6C C2C C3C C4C -100(3)
B6C C2C B3C C1C -42(3)
B6C C2C B3C B4C -6(4)
B6C C2C B3C B7C 97(3)
B6C C2C B3C B8C 56(4)
B6C C2C B7C B3C -104(3)
B6C C2C B7C B8C -62(3)
B6C C2C B7C B11C 41(2)
B6C C2C B7C B12C -3(3)
B6C C2C B11C B7C -134(3)
B6C C2C B11C B10C -37(2)
B6C C2C B11C B12C -95(3)
B6C B5C B9C B4C 96(3)
B6C B5C B9C B8C 57(4)
B6C B5C B9C B10C -42(3)
B6C B5C B9C B12C -4(4)
B6C B5C B10C B9C 133(4)
B6C B5C B10C B11C 29(3)
B6C B5C B10C B12C 94(3)
B6C B10C B11C C2C 37(2)
B6C B10C B11C B7C 98(3)
B6C B10C B11C B12C 136(3)
B6C B10C B12C B7C 3(4)
B6C B10C B12C B8C 68(3)
B6C B10C B12C B9C 104(3)
B6C B10C B12C B11C -37(3)
B6C B11C B12C B7C -98(3)
B6C B11C B12C B8C -63(4)
B6C B11C B12C B9C 3(4)
B6C B11C B12C B10C 36(3)
C7C N1C C6C C5C 4(5)
C7C N2C C4C C3C 117(3)
C7C N2C C5C C6C 4(4)
B7C C2C C3C C4C 42(4)
B7C C2C B3C C1C -139(3)
B7C C2C B3C B4C -103(3)
B7C C2C B3C B8C -40(3)
B7C C2C B6C C1C 103(3)
B7C C2C B6C B5C 68(3)
B7C C2C B6C B10C 5(3)
B7C C2C B6C B11C -40(2)
B7C C2C B11C B6C 134(3)
B7C C2C B11C B10C 97(3)
B7C C2C B11C B12C 39(2)
B7C B3C B4C C1C -104(3)
B7C B3C B4C B5C -63(4)
B7C B3C B4C B8C 37(3)
B7C B3C B4C B9C 1(4)
B7C B3C B8C B4C -138(4)
B7C B3C B8C B9C -102(3)
B7C B3C B8C B12C -37(3)
B7C B8C B9C B4C -97(3)
B7C B8C B9C B5C -58(4)
B7C B8C B9C B10C 3(4)
B7C B8C B9C B12C 40(3)
B7C B8C B12C B9C -136(3)
B7C B8C B12C B10C -102(3)
B7C B8C B12C B11C -35(3)
B7C B11C B12C B8C 36(3)
B7C B11C B12C B9C 101(3)
B7C B11C B12C B10C 134(3)
C8C N1C C6C C5C 178(3)
C8C N1C C7C Ir1C -1(5)
C8C N1C C7C N2C -175(3)
B8C B3C B4C C1C -141(3)
B8C B3C B4C B5C -100(3)
B8C B3C B4C B9C -36(3)
B8C B3C B7C C2C 135(3)
B8C B3C B7C B11C 103(3)
B8C B3C B7C B12C 35(3)
B8C B4C B5C C1C -102(3)
B8C B4C B5C B6C -63(3)
B8C B4C B5C B9C 37(3)
B8C B4C B5C B10C 2(4)
B8C B4C B9C B5C -138(3)
B8C B4C B9C B10C -102(4)
B8C B4C B9C B12C -36(3)
B8C B7C B11C C2C 99(3)
B8C B7C B11C B6C 62(3)
B8C B7C B11C B10C 4(4)
B8C B7C B11C B12C -34(3)
B8C B7C B12C B9C 40(3)
B8C B7C B12C B10C 99(3)
B8C B7C B12C B11C 141(3)
B8C B9C B10C B5C -103(4)
B8C B9C B10C B6C -61(4)
B8C B9C B10C B11C 0(4)
B8C B9C B10C B12C 35(3)
B8C B9C B12C B7C -40(3)
B8C B9C B12C B10C -139(3)
B8C B9C B12C B11C -103(3)
C9C Ir1C C7C N1C -85(3)
C9C Ir1C C7C N2C 87(3)
C9C C10C C11C Ir1C -63(2)
C9C C10C C11C C12C -3(4)
C9C C10C C11C C16C 176(3)
B9C B4C B5C C1C -139(3)
B9C B4C B5C B6C -100(3)
B9C B4C B5C B10C -35(3)
B9C B4C B8C B3C 139(3)
B9C B4C B8C B7C 104(3)
B9C B4C B8C B12C 39(3)
B9C B5C B6C C1C -97(3)
B9C B5C B6C C2C -64(4)
B9C B5C B6C B10C 39(3)
B9C B5C B6C B11C 6(4)
B9C B5C B10C B6C -133(4)
B9C B5C B10C B11C -104(4)
B9C B5C B10C B12C -40(3)
B9C B8C B12C B7C 136(3)
B9C B8C B12C B10C 34(3)
B9C B8C B12C B11C 102(3)
B9C B10C B11C C2C -64(3)
B9C B10C B11C B6C -100(4)
B9C B10C B11C B7C -2(4)
B9C B10C B11C B12C 36(3)
B9C B10C B12C B7C -101(3)
B9C B10C B12C B8C -36(3)
B9C B10C B12C B11C -141(3)
C10C Ir1C C7C N1C -49(3)
C10C Ir1C C7C N2C 123(3)
C10C C9C C13C Ir1C 63(2)
C10C C9C C13C C12C -2(4)
C10C C9C C13C C18C -173(3)
C10C C11C C12C Ir1C -56(2)
C10C C11C C12C C13C 1(3)
C10C C11C C12C C17C -178(3)
B10C B5C B6C C1C -136(3)
B10C B5C B6C C2C -103(3)
B10C B5C B6C B11C -33(3)
B10C B5C B9C B4C 138(4)
B10C B5C B9C B8C 99(4)
B10C B5C B9C B12C 39(3)
B10C B6C B11C C2C -135(3)
B10C B6C B11C B7C -95(3)
B10C B6C B11C B12C -36(3)
B10C B9C B12C B7C 99(3)
B10C B9C B12C B8C 139(3)
B10C B9C B12C B11C 36(3)
B10C B11C B12C B7C -134(3)
B10C B11C B12C B8C -99(4)
B10C B11C B12C B9C -33(3)
C11C Ir1C C7C N1C -46(5)
C11C Ir1C C7C N2C 126(3)
C11C C12C C13C Ir1C -60(2)
C11C C12C C13C C9C 0(3)
C11C C12C C13C C18C 171(3)
B11C C2C C3C C4C -28(4)
B11C C2C B3C C1C -108(3)
B11C C2C B3C B4C -71(3)
B11C C2C B3C B7C 32(3)
B11C C2C B3C B8C -9(4)
B11C C2C B6C C1C 143(3)
B11C C2C B6C B5C 108(3)
B11C C2C B6C B10C 45(3)
B11C C2C B7C B3C -145(3)
B11C C2C B7C B8C -103(3)
B11C C2C B7C B12C -43(2)
B11C B6C B10C B5C 147(4)
B11C B6C B10C B9C 102(4)
B11C B6C B10C B12C 38(3)
B11C B7C B8C B3C -103(3)
B11C B7C B8C B4C -66(4)
B11C B7C B8C B9C -4(4)
B11C B7C B8C B12C 36(3)
B11C B7C B12C B8C -141(3)
B11C B7C B12C B9C -101(3)
B11C B7C B12C B10C -42(3)
B11C B10C B12C B7C 40(3)
B11C B10C B12C B8C 105(3)
B11C B10C B12C B9C 141(3)
C12C Ir1C C7C N1C -127(3)
C12C Ir1C C7C N2C 45(4)
B12C B7C B8C B3C -139(4)
B12C B7C B8C B4C -102(4)
B12C B7C B8C B9C -41(3)
B12C B7C B11C C2C 133(3)
B12C B7C B11C B6C 95(3)
B12C B7C B11C B10C 37(2)
B12C B8C B9C B4C -137(3)
B12C B8C B9C B5C -99(3)
B12C B8C B9C B10C -38(3)
B12C B9C B10C B5C -138(3)
B12C B9C B10C B6C -96(3)
B12C B9C B10C B11C -35(3)
B12C B10C B11C C2C -99(3)
B12C B10C B11C B6C -136(3)
B12C B10C B11C B7C -38(3)
C13C Ir1C C7C N1C -120(3)
C13C Ir1C C7C N2C 51(3)
C13C C9C C10C Ir1C -64(2)
C13C C9C C10C C11C 3(4)
C13C C9C C10C C15C 168(3)
C14C C9C C10C Ir1C 125(3)
C14C C9C C10C C11C -168(3)
C14C C9C C10C C15C -3(5)
C14C C9C C13C Ir1C -127(3)
C14C C9C C13C C12C 168(3)
C14C C9C C13C C18C -3(5)
C15C C10C C11C Ir1C 130(3)
C15C C10C C11C C12C -170(3)
C15C C10C C11C C16C 9(5)
C16C C11C C12C Ir1C 125(3)
C16C C11C C12C C13C -178(2)
C16C C11C C12C C17C 3(5)
C17C C12C C13C Ir1C 119(3)
C17C C12C C13C C9C 179(3)
C17C C12C C13C C18C -10(5)
